data_4079537
loop_
_publ_author_name
'Uhl, Werner'
'Stefaniak, Christina'
'Vo\&s, Matthias'
'K\"osters, Jutta'
'Rogel, Friedhelm'

_publ_section_title
;
 Gallium--Gallium Bonds As Effective Templates for the Generation of
 Macrocycles and Supramolecular Entities
;
_journal_issue 19
_journal_name_full Organometallics
_journal_page_first 6988
_journal_paper_doi 10.1021/om3008025
_journal_volume 31
_journal_year 2012
_chemical_formula_sum 'C84 H176 Ga8 N8 O9 Si16'
_chemical_formula_weight 2449.53
_chemical_name_systematic
; 
 ? 
;
_space_group_IT_number 2
_symmetry_cell_setting triclinic
_symmetry_space_group_name_Hall '-P 1'
_symmetry_space_group_name_H-M 'P -1'
_atom_sites_solution_hydrogens geom
_atom_sites_solution_primary direct
_atom_sites_solution_secondary difmap
_audit_creation_method SHELXL-97
_cell_angle_alpha 105.2320(10)
_cell_angle_beta 110.3960(10)
_cell_angle_gamma 104.0660(10)
_cell_formula_units_Z 2
_cell_length_a 19.3512(12)
_cell_length_b 22.3179(14)
_cell_length_c 25.9585(17)
_cell_measurement_reflns_used 9814
_cell_measurement_temperature 153(2)
_cell_measurement_theta_max 26.49
_cell_measurement_theta_min 2.16
_cell_volume 9419.4(10)
_computing_cell_refinement 'Bruker SAINT+'
_computing_data_collection 'Bruker SMART'
_computing_data_reduction 'Bruker SHELXTL'
_computing_molecular_graphics 'Bruker SHELXTL'
_computing_publication_material 'Bruker SHELXTL'
_computing_structure_refinement 'SHELXL-97 (Sheldrick, 1997)'
_computing_structure_solution 'SHELXS-97 (Sheldrick, 1990)'
_diffrn_ambient_temperature 153(2)
_diffrn_measured_fraction_theta_full 0.995
_diffrn_measured_fraction_theta_max 0.995
_diffrn_measurement_device_type 'CCD area detector'
_diffrn_measurement_method 'omega scans'
_diffrn_radiation_monochromator graphite
_diffrn_radiation_source 'rotating anode'
_diffrn_radiation_type MoK\a
_diffrn_radiation_wavelength 0.71073
_diffrn_reflns_av_R_equivalents 0.0000
_diffrn_reflns_av_sigmaI/netI 0.0658
_diffrn_reflns_limit_h_max 24
_diffrn_reflns_limit_h_min -26
_diffrn_reflns_limit_k_max 29
_diffrn_reflns_limit_k_min -30
_diffrn_reflns_limit_l_max 35
_diffrn_reflns_limit_l_min 0
_diffrn_reflns_number 49846
_diffrn_reflns_theta_full 29.00
_diffrn_reflns_theta_max 29.00
_diffrn_reflns_theta_min 0.91
_exptl_absorpt_coefficient_mu 1.259
_exptl_absorpt_correction_T_max 0.7869
_exptl_absorpt_correction_T_min 0.7274
_exptl_absorpt_correction_type empirical
_exptl_absorpt_process_details SADABS
_exptl_crystal_colour colorless
_exptl_crystal_density_diffrn 0.864
_exptl_crystal_density_method 'not measured'
_exptl_crystal_description oktaeder
_exptl_crystal_F_000 2560
_exptl_crystal_size_max 0.27
_exptl_crystal_size_mid 0.21
_exptl_crystal_size_min 0.20
_refine_diff_density_max 1.293
_refine_diff_density_min -0.738
_refine_diff_density_rms 0.069
_refine_ls_extinction_method none
_refine_ls_goodness_of_fit_ref 0.900
_refine_ls_hydrogen_treatment mixed
_refine_ls_matrix_type full
_refine_ls_number_parameters 1236
_refine_ls_number_reflns 49846
_refine_ls_number_restraints 192
_refine_ls_restrained_S_all 0.902
_refine_ls_R_factor_all 0.0737
_refine_ls_R_factor_gt 0.0410
_refine_ls_shift/su_max 0.003
_refine_ls_shift/su_mean 0.000
_refine_ls_structure_factor_coef Fsqd
_refine_ls_weighting_details 'calc w=1/[\s^2^(Fo^2^)+(0.0580P)^2^+0.0000P] where P=(Fo^2^+2Fc^2^)/3'
_refine_ls_weighting_scheme calc
_refine_ls_wR_factor_gt 0.0999
_refine_ls_wR_factor_ref 0.1069
_reflns_number_gt 29248
_reflns_number_total 49846
_reflns_threshold_expression >2sigma(I)
_cod_data_source_file om3008025_si_004.cif
_cod_data_source_block squeezed
_cod_original_sg_symbol_H-M P-1
_cod_database_code 4079537

loop_
_symmetry_equiv_pos_as_xyz
'x, y, z'
'-x, -y, -z'

loop_
_atom_site_label
_atom_site_type_symbol
_atom_site_fract_x
_atom_site_fract_y
_atom_site_fract_z
_atom_site_U_iso_or_equiv
_atom_site_adp_type
_atom_site_occupancy
_atom_site_symmetry_multiplicity
_atom_site_calc_flag
_atom_site_refinement_flags
_atom_site_disorder_assembly
_atom_site_disorder_group
Ga1 Ga 0.126992(14) 0.936410(12) 0.184463(11) 0.02813(6) Uani 1 1 d . . .
C1 C 0.03704(13) 0.85011(11) 0.14767(10) 0.0309(5) Uani 1 1 d . . .
H1 H 0.0541 0.8231 0.1689 0.037 Uiso 1 1 calc R . .
Si11 Si -0.04719(4) 0.86406(4) 0.16183(4) 0.04429(18) Uani 1 1 d . . .
C111 C -0.12178(16) 0.78427(16) 0.15004(16) 0.0633(9) Uani 1 1 d . . .
H11A H -0.0964 0.7645 0.1760 0.076 Uiso 1 1 calc R . .
H11B H -0.1438 0.7539 0.1095 0.076 Uiso 1 1 calc R . .
H11C H -0.1634 0.7935 0.1586 0.076 Uiso 1 1 calc R . .
C112 C -0.09732(17) 0.90439(16) 0.11360(15) 0.0635(9) Uani 1 1 d . . .
H11D H -0.1401 0.9111 0.1218 0.076 Uiso 1 1 calc R . .
H11E H -0.1178 0.8761 0.0726 0.076 Uiso 1 1 calc R . .
H11F H -0.0598 0.9467 0.1216 0.076 Uiso 1 1 calc R . .
C113 C -0.01195(19) 0.92179(19) 0.24064(15) 0.0752(10) Uani 1 1 d . . .
H11G H 0.0172 0.9046 0.2674 0.090 Uiso 1 1 calc R . .
H11H H -0.0568 0.9250 0.2474 0.090 Uiso 1 1 calc R . .
H11I H 0.0218 0.9653 0.2474 0.090 Uiso 1 1 calc R . .
Si12 Si 0.01738(4) 0.80608(3) 0.06949(3) 0.03679(16) Uani 1 1 d . . .
C121 C 0.08572(16) 0.75991(14) 0.06904(12) 0.0500(7) Uani 1 1 d . . .
H12A H 0.0758 0.7371 0.0288 0.060 Uiso 1 1 calc R . .
H12B H 0.0768 0.7280 0.0869 0.060 Uiso 1 1 calc R . .
H12C H 0.1397 0.7909 0.0912 0.060 Uiso 1 1 calc R . .
C122 C 0.03466(18) 0.86669(14) 0.03377(12) 0.0562(8) Uani 1 1 d . . .
H12D H 0.0059 0.8955 0.0392 0.067 Uiso 1 1 calc R . .
H12E H 0.0166 0.8429 -0.0079 0.067 Uiso 1 1 calc R . .
H12F H 0.0903 0.8930 0.0517 0.067 Uiso 1 1 calc R . .
C123 C -0.08574(16) 0.74329(13) 0.02144(13) 0.0552(8) Uani 1 1 d . . .
H12G H -0.1225 0.7659 0.0159 0.066 Uiso 1 1 calc R . .
H12H H -0.0981 0.7131 0.0402 0.066 Uiso 1 1 calc R . .
H12I H -0.0896 0.7186 -0.0165 0.066 Uiso 1 1 calc R . .
Ga2 Ga 0.186328(15) 1.052506(13) 0.209070(12) 0.03142(6) Uani 1 1 d . . .
C2 C 0.18626(15) 1.13277(12) 0.19147(12) 0.0391(6) Uani 1 1 d . . .
H2 H 0.2248 1.1697 0.2275 0.047 Uiso 1 1 calc R . .
Si21 Si 0.22229(5) 1.13824(4) 0.13479(4) 0.0510(2) Uani 1 1 d . . .
C211 C 0.33266(17) 1.16871(15) 0.17135(15) 0.0619(8) Uani 1 1 d . . .
H21A H 0.3531 1.2078 0.2068 0.074 Uiso 1 1 calc R . .
H21B H 0.3527 1.1795 0.1446 0.074 Uiso 1 1 calc R . .
H21C H 0.3491 1.1344 0.1815 0.074 Uiso 1 1 calc R . .
C212 C 0.1931(2) 1.19619(18) 0.09920(17) 0.0813(12) Uani 1 1 d . . .
H21D H 0.1368 1.1778 0.0749 0.098 Uiso 1 1 calc R . .
H21E H 0.2200 1.2019 0.0750 0.098 Uiso 1 1 calc R . .
H21F H 0.2075 1.2387 0.1294 0.098 Uiso 1 1 calc R . .
C213 C 0.1829(2) 1.05390(17) 0.07333(14) 0.0758(11) Uani 1 1 d . . .
H21G H 0.2044 1.0246 0.0890 0.091 Uiso 1 1 calc R . .
H21H H 0.1981 1.0586 0.0427 0.091 Uiso 1 1 calc R . .
H21I H 0.1261 1.0355 0.0570 0.091 Uiso 1 1 calc R . .
Si22 Si 0.08824(5) 1.14136(4) 0.17966(4) 0.0558(2) Uani 1 1 d . . .
C221 C 0.0547(2) 1.11860(18) 0.23309(16) 0.0759(10) Uani 1 1 d . . .
H22A H 0.0906 1.1502 0.2727 0.091 Uiso 1 1 calc R . .
H22B H 0.0538 1.0746 0.2303 0.091 Uiso 1 1 calc R . .
H22C H 0.0024 1.1192 0.2238 0.091 Uiso 1 1 calc R . .
C222 C 0.0969(2) 1.22962(18) 0.1915(2) 0.0962(14) Uani 1 1 d . . .
H22D H 0.0496 1.2350 0.1926 0.115 Uiso 1 1 calc R . .
H22E H 0.1037 1.2400 0.1596 0.115 Uiso 1 1 calc R . .
H22F H 0.1419 1.2592 0.2286 0.115 Uiso 1 1 calc R . .
C223 C 0.00999(18) 1.08309(17) 0.10282(15) 0.0725(10) Uani 1 1 d . . .
H22G H 0.0077 1.0382 0.0970 0.087 Uiso 1 1 calc R . .
H22H H 0.0229 1.0961 0.0739 0.087 Uiso 1 1 calc R . .
H22I H -0.0406 1.0853 0.0984 0.087 Uiso 1 1 calc R . .
Ga3 Ga 0.343343(14) 0.553201(12) 0.193306(11) 0.02954(6) Uani 1 1 d . . .
C3 C 0.25409(13) 0.52391(11) 0.11423(10) 0.0317(5) Uani 1 1 d . . .
H3 H 0.2542 0.5638 0.1067 0.038 Uiso 1 1 calc R . .
Si31 Si 0.15623(4) 0.48754(4) 0.11509(3) 0.04060(17) Uani 1 1 d . . .
C311 C 0.13161(17) 0.55792(16) 0.15196(14) 0.0652(9) Uani 1 1 d . . .
H31A H 0.0804 0.5404 0.1509 0.078 Uiso 1 1 calc R . .
H31B H 0.1308 0.5879 0.1314 0.078 Uiso 1 1 calc R . .
H31C H 0.1710 0.5816 0.1925 0.078 Uiso 1 1 calc R . .
C312 C 0.07152(15) 0.44046(15) 0.03960(13) 0.0562(8) Uani 1 1 d . . .
H31D H 0.0759 0.3991 0.0213 0.067 Uiso 1 1 calc R . .
H31E H 0.0725 0.4667 0.0157 0.067 Uiso 1 1 calc R . .
H31F H 0.0225 0.4313 0.0429 0.067 Uiso 1 1 calc R . .
C313 C 0.16079(19) 0.43020(19) 0.15538(17) 0.0803(12) Uani 1 1 d . . .
H31G H 0.1777 0.3964 0.1381 0.096 Uiso 1 1 calc R . .
H31H H 0.1092 0.4094 0.1524 0.096 Uiso 1 1 calc R . .
H31I H 0.1978 0.4550 0.1965 0.096 Uiso 1 1 calc R . .
Si32 Si 0.27789(4) 0.47340(4) 0.05726(3) 0.04504(18) Uani 1 1 d . . .
C321 C 0.2813(2) 0.39384(15) 0.06712(15) 0.0762(11) Uani 1 1 d . . .
H32A H 0.3200 0.4040 0.1066 0.091 Uiso 1 1 calc R . .
H32B H 0.2955 0.3696 0.0386 0.091 Uiso 1 1 calc R . .
H32C H 0.2301 0.3671 0.0613 0.091 Uiso 1 1 calc R . .
C322 C 0.3774(2) 0.52020(19) 0.06433(16) 0.0854(12) Uani 1 1 d . . .
H32D H 0.3792 0.5628 0.0623 0.103 Uiso 1 1 calc R . .
H32E H 0.3860 0.4950 0.0325 0.103 Uiso 1 1 calc R . .
H32F H 0.4180 0.5267 0.1018 0.103 Uiso 1 1 calc R . .
C323 C 0.2062(2) 0.45175(16) -0.02113(12) 0.0638(9) Uani 1 1 d . . .
H32G H 0.1561 0.4198 -0.0301 0.077 Uiso 1 1 calc R . .
H32H H 0.2265 0.4329 -0.0477 0.077 Uiso 1 1 calc R . .
H32I H 0.1992 0.4914 -0.0260 0.077 Uiso 1 1 calc R . .
Ga4 Ga 0.442542(15) 0.538234(13) 0.268329(12) 0.03477(7) Uani 1 1 d . . .
C4 C 0.48318(15) 0.47990(13) 0.30577(12) 0.0451(7) Uani 1 1 d . . .
H4 H 0.5390 0.5046 0.3303 0.054 Uiso 1 1 calc R . .
Si41 Si 0.44030(5) 0.46268(5) 0.35648(4) 0.0645(3) Uani 1 1 d . . .
C411 C 0.4536(3) 0.3887(2) 0.3739(2) 0.1071(16) Uani 1 1 d . . .
H41A H 0.5069 0.3910 0.3825 0.129 Uiso 1 1 calc R . .
H41B H 0.4168 0.3483 0.3403 0.129 Uiso 1 1 calc R . .
H41C H 0.4441 0.3888 0.4078 0.129 Uiso 1 1 calc R . .
C412 C 0.4927(2) 0.5363(2) 0.42874(16) 0.0947(13) Uani 1 1 d . . .
H41D H 0.5481 0.5433 0.4463 0.114 Uiso 1 1 calc R . .
H41E H 0.4705 0.5280 0.4551 0.114 Uiso 1 1 calc R . .
H41F H 0.4865 0.5753 0.4219 0.114 Uiso 1 1 calc R . .
C413 C 0.3316(2) 0.4455(2) 0.3230(2) 0.0948(14) Uani 1 1 d . . .
H41G H 0.3109 0.4377 0.3503 0.114 Uiso 1 1 calc R . .
H41H H 0.3052 0.4068 0.2866 0.114 Uiso 1 1 calc R . .
H41I H 0.3229 0.4833 0.3150 0.114 Uiso 1 1 calc R . .
Si42 Si 0.47490(6) 0.40736(5) 0.24531(5) 0.0655(3) Uani 1 1 d . . .
C421 C 0.3692(2) 0.34912(17) 0.20323(18) 0.0936(13) Uani 1 1 d . . .
H42A H 0.3512 0.3360 0.2301 0.112 Uiso 1 1 calc R . .
H42B H 0.3647 0.3102 0.1734 0.112 Uiso 1 1 calc R . .
H42C H 0.3374 0.3711 0.1845 0.112 Uiso 1 1 calc R . .
C422 C 0.5095(2) 0.43705(18) 0.19450(16) 0.0802(11) Uani 1 1 d . . .
H42D H 0.4757 0.4578 0.1758 0.096 Uiso 1 1 calc R . .
H42E H 0.5076 0.3997 0.1646 0.096 Uiso 1 1 calc R . .
H42F H 0.5630 0.4689 0.2170 0.096 Uiso 1 1 calc R . .
C423 C 0.5390(3) 0.3620(2) 0.2755(2) 0.1160(17) Uani 1 1 d . . .
H42G H 0.5936 0.3916 0.2957 0.139 Uiso 1 1 calc R . .
H42H H 0.5319 0.3241 0.2434 0.139 Uiso 1 1 calc R . .
H42I H 0.5242 0.3470 0.3030 0.139 Uiso 1 1 calc R . .
Ga5 Ga 0.352897(14) 0.792798(12) 0.044231(11) 0.02861(6) Uani 1 1 d . . .
C5 C 0.23664(13) 0.75493(11) -0.00338(10) 0.0310(5) Uani 1 1 d . . .
H5 H 0.2150 0.7696 0.0236 0.037 Uiso 1 1 calc R . .
Si51 Si 0.19846(4) 0.66170(3) -0.03039(3) 0.03874(16) Uani 1 1 d . . .
C511 C 0.18945(15) 0.63618(13) 0.02979(12) 0.0455(7) Uani 1 1 d . . .
H51A H 0.2408 0.6533 0.0630 0.055 Uiso 1 1 calc R . .
H51B H 0.1682 0.5883 0.0157 0.055 Uiso 1 1 calc R . .
H51C H 0.1546 0.6537 0.0421 0.055 Uiso 1 1 calc R . .
C512 C 0.09767(18) 0.62114(15) -0.09543(13) 0.0653(9) Uani 1 1 d . . .
H51D H 0.0793 0.5737 -0.1058 0.078 Uiso 1 1 calc R . .
H51E H 0.1008 0.6307 -0.1287 0.078 Uiso 1 1 calc R . .
H51F H 0.0613 0.6383 -0.0851 0.078 Uiso 1 1 calc R . .
C513 C 0.2663(2) 0.62807(15) -0.05418(15) 0.0645(9) Uani 1 1 d . . .
H51G H 0.3143 0.6384 -0.0198 0.077 Uiso 1 1 calc R . .
H51H H 0.2788 0.6480 -0.0800 0.077 Uiso 1 1 calc R . .
H51I H 0.2409 0.5805 -0.0750 0.077 Uiso 1 1 calc R . .
Si52 Si 0.21066(5) 0.79485(4) -0.05838(3) 0.04616(19) Uani 1 1 d . . .
C521 C 0.2380(2) 0.76154(17) -0.11926(14) 0.0689(9) Uani 1 1 d . . .
H52A H 0.2929 0.7670 -0.1024 0.083 Uiso 1 1 calc R . .
H52B H 0.2292 0.7855 -0.1452 0.083 Uiso 1 1 calc R . .
H52C H 0.2058 0.7149 -0.1415 0.083 Uiso 1 1 calc R . .
C522 C 0.2632(2) 0.88831(15) -0.02160(14) 0.0680(9) Uani 1 1 d . . .
H52D H 0.2529 0.9050 0.0119 0.082 Uiso 1 1 calc R . .
H52E H 0.2442 0.9082 -0.0495 0.082 Uiso 1 1 calc R . .
H52F H 0.3192 0.8994 -0.0084 0.082 Uiso 1 1 calc R . .
C523 C 0.10203(19) 0.7791(2) -0.09311(16) 0.0794(11) Uani 1 1 d . . .
H52G H 0.0734 0.7338 -0.1213 0.095 Uiso 1 1 calc R . .
H52H H 0.0931 0.8090 -0.1131 0.095 Uiso 1 1 calc R . .
H52I H 0.0840 0.7864 -0.0628 0.095 Uiso 1 1 calc R . .
Ga6 Ga 0.485323(15) 0.831556(13) 0.056532(13) 0.03479(7) Uani 1 1 d . . .
C6 C 0.56687(16) 0.83812(13) 0.02781(13) 0.0466(7) Uani 1 1 d . . .
H6 H 0.6105 0.8781 0.0575 0.056 Uiso 1 1 calc R . .
Si61 Si 0.60788(6) 0.77139(5) 0.02863(6) 0.0751(3) Uani 1 1 d . . .
C611 C 0.6744(2) 0.7895(2) 0.1085(2) 0.1187(19) Uani 1 1 d . . .
H61A H 0.7222 0.8272 0.1225 0.142 Uiso 1 1 calc R . .
H61B H 0.6875 0.7512 0.1110 0.142 Uiso 1 1 calc R . .
H61C H 0.6475 0.7993 0.1325 0.142 Uiso 1 1 calc R . .
C612 C 0.6752(3) 0.7724(2) -0.0095(2) 0.1152(17) Uani 1 1 d . . .
H61D H 0.6447 0.7613 -0.0512 0.138 Uiso 1 1 calc R . .
H61E H 0.6994 0.7403 -0.0045 0.138 Uiso 1 1 calc R . .
H61F H 0.7157 0.8161 0.0077 0.138 Uiso 1 1 calc R . .
C613 C 0.5260(3) 0.68711(18) -0.0041(3) 0.1255(19) Uani 1 1 d . . .
H61G H 0.5023 0.6841 0.0225 0.151 Uiso 1 1 calc R . .
H61H H 0.5475 0.6527 -0.0098 0.151 Uiso 1 1 calc R . .
H61I H 0.4865 0.6815 -0.0417 0.151 Uiso 1 1 calc R . .
Si62 Si 0.53751(6) 0.85702(6) -0.04040(5) 0.0705(3) Uani 1 1 d . . .
C621 C 0.4712(3) 0.9065(2) -0.0417(2) 0.0992(14) Uani 1 1 d . . .
H62A H 0.4229 0.8803 -0.0429 0.119 Uiso 1 1 calc R . .
H62B H 0.4592 0.9177 -0.0762 0.119 Uiso 1 1 calc R . .
H62C H 0.4977 0.9468 -0.0065 0.119 Uiso 1 1 calc R . .
C622 C 0.6273(3) 0.9111(2) -0.0424(2) 0.1187(17) Uani 1 1 d . . .
H62D H 0.6534 0.9522 -0.0081 0.142 Uiso 1 1 calc R . .
H62E H 0.6109 0.9206 -0.0778 0.142 Uiso 1 1 calc R . .
H62F H 0.6631 0.8880 -0.0424 0.142 Uiso 1 1 calc R . .
C623 C 0.4822(3) 0.7784(3) -0.10832(19) 0.139(2) Uani 1 1 d . . .
H62G H 0.5116 0.7494 -0.1061 0.167 Uiso 1 1 calc R . .
H62H H 0.4754 0.7889 -0.1429 0.167 Uiso 1 1 calc R . .
H62I H 0.4311 0.7565 -0.1109 0.167 Uiso 1 1 calc R . .
Ga7 Ga 0.156023(15) 0.723739(13) 0.360041(11) 0.03150(6) Uani 1 1 d . . .
C7 C 0.08215(13) 0.64063(12) 0.29022(10) 0.0334(5) Uani 1 1 d . . .
H7 H 0.1115 0.6297 0.2684 0.040 Uiso 1 1 calc R . .
Si71 Si -0.00285(4) 0.65415(4) 0.23899(3) 0.03973(17) Uani 1 1 d . . .
C711 C 0.02990(17) 0.69117(15) 0.19102(12) 0.0509(7) Uani 1 1 d . . .
H71A H -0.0140 0.6963 0.1631 0.061 Uiso 1 1 calc R . .
H71B H 0.0488 0.6622 0.1698 0.061 Uiso 1 1 calc R . .
H71C H 0.0718 0.7341 0.2154 0.061 Uiso 1 1 calc R . .
C712 C -0.08982(17) 0.57502(16) 0.18795(14) 0.0689(9) Uani 1 1 d . . .
H71D H -0.1088 0.5542 0.2109 0.083 Uiso 1 1 calc R . .
H71E H -0.0742 0.5454 0.1643 0.083 Uiso 1 1 calc R . .
H71F H -0.1313 0.5848 0.1624 0.083 Uiso 1 1 calc R . .
C713 C -0.03622(18) 0.71195(17) 0.28182(14) 0.0650(9) Uani 1 1 d . . .
H71G H -0.0832 0.7145 0.2550 0.078 Uiso 1 1 calc R . .
H71H H 0.0049 0.7556 0.3028 0.078 Uiso 1 1 calc R . .
H71I H -0.0476 0.6955 0.3098 0.078 Uiso 1 1 calc R . .
Si72 Si 0.06018(5) 0.57254(4) 0.31753(3) 0.0499(2) Uani 1 1 d . . .
C721 C 0.0189(2) 0.48837(15) 0.25601(14) 0.0769(11) Uani 1 1 d . . .
H72A H 0.0519 0.4873 0.2357 0.092 Uiso 1 1 calc R . .
H72B H -0.0339 0.4802 0.2285 0.092 Uiso 1 1 calc R . .
H72C H 0.0176 0.4545 0.2724 0.092 Uiso 1 1 calc R . .
C722 C 0.1522(2) 0.57457(17) 0.37623(14) 0.0730(10) Uani 1 1 d . . .
H72D H 0.1887 0.5687 0.3599 0.088 Uiso 1 1 calc R . .
H72E H 0.1384 0.5393 0.3897 0.088 Uiso 1 1 calc R . .
H72F H 0.1765 0.6168 0.4091 0.088 Uiso 1 1 calc R . .
C723 C -0.0100(2) 0.58050(18) 0.35065(15) 0.0750(10) Uani 1 1 d . . .
H72G H 0.0134 0.6226 0.3836 0.090 Uiso 1 1 calc R . .
H72H H -0.0212 0.5448 0.3642 0.090 Uiso 1 1 calc R . .
H72I H -0.0585 0.5782 0.3212 0.090 Uiso 1 1 calc R . .
Ga8 Ga 0.205636(16) 0.799399(14) 0.459770(11) 0.03620(7) Uani 1 1 d . . .
C8 C 0.19283(16) 0.84069(14) 0.53114(12) 0.0487(7) Uani 1 1 d . . .
H8 H 0.2454 0.8612 0.5633 0.058 Uiso 1 1 calc R . .
Si81 Si 0.15698(6) 0.91108(5) 0.52702(5) 0.0739(3) Uani 1 1 d . . .
C811 C 0.2416(2) 0.98739(17) 0.54426(15) 0.0787(11) Uani 1 1 d . . .
H81A H 0.2694 1.0120 0.5865 0.094 Uiso 1 1 calc R . .
H81B H 0.2215 1.0150 0.5252 0.094 Uiso 1 1 calc R . .
H81C H 0.2773 0.9742 0.5300 0.094 Uiso 1 1 calc R . .
C812 C 0.1193(3) 0.9369(2) 0.5842(2) 0.1196(18) Uani 1 1 d . . .
H81D H 0.0829 0.8980 0.5828 0.144 Uiso 1 1 calc R . .
H81E H 0.0927 0.9668 0.5757 0.144 Uiso 1 1 calc R . .
H81F H 0.1632 0.9591 0.6231 0.144 Uiso 1 1 calc R . .
C813 C 0.0752(2) 0.8867(2) 0.45113(18) 0.1110(16) Uani 1 1 d . . .
H81G H 0.0969 0.8850 0.4229 0.133 Uiso 1 1 calc R . .
H81H H 0.0504 0.9191 0.4519 0.133 Uiso 1 1 calc R . .
H81I H 0.0366 0.8435 0.4398 0.133 Uiso 1 1 calc R . .
Si82 Si 0.13816(7) 0.77546(6) 0.54893(5) 0.0809(3) Uani 1 1 d . . .
C821 C 0.1742(3) 0.7038(2) 0.53918(18) 0.1010(14) Uani 1 1 d . . .
H82A H 0.1647 0.6844 0.4985 0.121 Uiso 1 1 calc R . .
H82B H 0.1462 0.6707 0.5494 0.121 Uiso 1 1 calc R . .
H82C H 0.2300 0.7200 0.5646 0.121 Uiso 1 1 calc R . .
C822 C 0.0286(2) 0.7419(2) 0.4985(2) 0.1130(17) Uani 1 1 d . . .
H82D H 0.0070 0.7753 0.5086 0.136 Uiso 1 1 calc R . .
H82E H 0.0025 0.7027 0.5032 0.136 Uiso 1 1 calc R . .
H82F H 0.0203 0.7308 0.4579 0.136 Uiso 1 1 calc R . .
C823 C 0.1538(4) 0.8085(2) 0.62800(19) 0.147(2) Uani 1 1 d . . .
H82G H 0.2095 0.8320 0.6537 0.176 Uiso 1 1 calc R . .
H82H H 0.1338 0.7719 0.6384 0.176 Uiso 1 1 calc R . .
H82I H 0.1262 0.8384 0.6324 0.176 Uiso 1 1 calc R . .
O1 O 0.21534(9) 0.92014(7) 0.16664(7) 0.0313(4) Uani 1 1 d . . .
O2 O 0.28084(9) 1.03152(8) 0.20134(7) 0.0358(4) Uani 1 1 d . . .
C11 C 0.27347(13) 0.97127(11) 0.17751(10) 0.0289(5) Uani 1 1 d . . .
C12 C 0.33660(13) 0.96068(11) 0.16159(10) 0.0293(5) Uani 1 1 d . . .
C13 C 0.40764(14) 1.01338(11) 0.17858(11) 0.0362(6) Uani 1 1 d . . .
H13 H 0.4163 1.0581 0.2018 0.043 Uiso 1 1 calc R . .
C14 C 0.46408(14) 1.00110(12) 0.16220(11) 0.0375(6) Uani 1 1 d . . .
H14 H 0.5125 1.0372 0.1743 0.045 Uiso 1 1 calc R . .
C15 C 0.45155(13) 0.93484(11) 0.12714(10) 0.0302(5) Uani 1 1 d . . .
N15 N 0.50544(12) 0.92013(11) 0.11110(10) 0.0366(5) Uani 1 1 d . . .
H15 H 0.5461(13) 0.9514(11) 0.1273(10) 0.022(6) Uiso 1 1 d . . .
N16 N 0.38103(10) 0.88420(9) 0.10923(8) 0.0285(4) Uani 1 1 d . . .
C17 C 0.32701(13) 0.89825(11) 0.12697(10) 0.0285(5) Uani 1 1 d . . .
H17 H 0.2785 0.8620 0.1145 0.034 Uiso 1 1 calc R . .
O3 O 0.32182(9) 0.61029(8) 0.25584(7) 0.0344(4) Uani 1 1 d . . .
O4 O 0.42369(10) 0.60411(9) 0.32797(7) 0.0443(4) Uani 1 1 d . . .
C31 C 0.36706(14) 0.62452(12) 0.31029(11) 0.0371(6) Uani 1 1 d . . .
C32 C 0.35291(14) 0.66688(13) 0.35617(11) 0.0398(6) Uani 1 1 d . . .
C33 C 0.40710(16) 0.69347(15) 0.41696(12) 0.0516(7) Uani 1 1 d . . .
H33 H 0.4542 0.6832 0.4290 0.062 Uiso 1 1 calc R . .
C34 C 0.39329(16) 0.73306(15) 0.45809(12) 0.0528(8) Uani 1 1 d . . .
H34 H 0.4317 0.7522 0.4991 0.063 Uiso 1 1 calc R . .
C35 C 0.32220(15) 0.74701(13) 0.44150(11) 0.0389(6) Uani 1 1 d . . .
N35 N 0.30550(14) 0.78495(12) 0.48081(10) 0.0443(6) Uani 1 1 d . . .
H35 H 0.3415(17) 0.7977(14) 0.5095(13) 0.047(9) Uiso 1 1 d . . .
N36 N 0.26908(11) 0.72002(10) 0.38258(8) 0.0343(5) Uani 1 1 d . . .
C37 C 0.28559(14) 0.68225(12) 0.34238(10) 0.0358(6) Uani 1 1 d . . .
H37 H 0.2480 0.6648 0.3013 0.043 Uiso 1 1 calc R . .
O5 O 0.38172(9) 0.74748(8) 0.10100(7) 0.0331(4) Uani 1 1 d . . .
O6 O 0.50962(9) 0.78928(9) 0.11848(8) 0.0434(4) Uani 1 1 d . . .
C51 C 0.45442(13) 0.75381(12) 0.12535(11) 0.0364(6) Uani 1 1 d . . .
C52 C 0.47587(13) 0.71669(12) 0.16374(11) 0.0359(6) Uani 1 1 d . . .
C53 C 0.55570(14) 0.72437(14) 0.19611(14) 0.0529(8) Uani 1 1 d . . .
H53 H 0.5977 0.7554 0.1939 0.063 Uiso 1 1 calc R . .
C54 C 0.57302(14) 0.68860(14) 0.22984(14) 0.0529(8) Uani 1 1 d . . .
H54 H 0.6274 0.6948 0.2518 0.064 Uiso 1 1 calc R . .
C55 C 0.51162(14) 0.64145(13) 0.23352(12) 0.0396(6) Uani 1 1 d . . .
N55 N 0.52575(13) 0.60508(11) 0.26599(11) 0.0440(6) Uani 1 1 d . . .
H55 H 0.5715(17) 0.6129(14) 0.2854(13) 0.056(9) Uiso 1 1 d . . .
N56 N 0.43380(10) 0.63367(9) 0.20137(9) 0.0314(4) Uani 1 1 d . . .
C57 C 0.41883(13) 0.67067(11) 0.16878(10) 0.0312(5) Uani 1 1 d . . .
H57 H 0.3644 0.6648 0.1473 0.037 Uiso 1 1 calc R . .
O7 O 0.17520(10) 0.80021(8) 0.33347(7) 0.0364(4) Uani 1 1 d . . .
O8 O 0.23421(10) 0.87266(8) 0.42856(7) 0.0418(4) Uani 1 1 d . . .
C71 C 0.20732(14) 0.85957(12) 0.37353(11) 0.0363(6) Uani 1 1 d . . .
C72 C 0.21282(14) 0.91634(12) 0.35452(10) 0.0360(6) Uani 1 1 d . . .
C73 C 0.24968(17) 0.98353(13) 0.39566(11) 0.0469(7) Uani 1 1 d . . .
H73 H 0.2724 0.9931 0.4376 0.056 Uiso 1 1 calc R . .
C74 C 0.25308(17) 1.03392(13) 0.37638(11) 0.0477(7) Uani 1 1 d . . .
H74 H 0.2775 1.0792 0.4048 0.057 Uiso 1 1 calc R . .
C75 C 0.22132(14) 1.02162(12) 0.31492(11) 0.0356(6) Uani 1 1 d . . .
N75 N 0.22579(13) 1.06999(11) 0.29389(10) 0.0381(5) Uani 1 1 d . . .
H75 H 0.2550(19) 1.1075(17) 0.3206(15) 0.078(11) Uiso 1 1 d . . .
N76 N 0.18544(11) 0.95580(9) 0.27493(8) 0.0309(4) Uani 1 1 d . . .
C77 C 0.18236(13) 0.90676(12) 0.29561(10) 0.0327(5) Uani 1 1 d . . .
H77 H 0.1569 0.8615 0.2670 0.039 Uiso 1 1 calc R . .
O9 O 0.3968(5) 0.8473(4) 0.2975(4) 0.090(3) Uani 0.502(8) 1 d PDU A -1
C91 C 0.3290(6) 0.8558(7) 0.2816(7) 0.170(8) Uani 0.502(8) 1 d PDU A -1
H91A H 0.3347 0.8942 0.2709 0.170 Uiso 0.502(8) 1 calc PR A -1
H91B H 0.3178 0.8657 0.3154 0.170 Uiso 0.502(8) 1 calc PR A -1
C92 C 0.2617(5) 0.8002(5) 0.2329(4) 0.090(3) Uani 0.502(8) 1 d PDU A -1
H92A H 0.2309 0.8148 0.2045 0.090 Uiso 0.502(8) 1 calc PR A -1
H92B H 0.2283 0.7767 0.2468 0.090 Uiso 0.502(8) 1 calc PR A -1
C93 C 0.2993(5) 0.7566(5) 0.2060(4) 0.079(3) Uani 0.502(8) 1 d PDU A -1
H93A H 0.2840 0.7131 0.2078 0.079 Uiso 0.502(8) 1 calc PR A -1
H93B H 0.2875 0.7520 0.1658 0.079 Uiso 0.502(8) 1 calc PR A -1
C94 C 0.3819(6) 0.7972(8) 0.2466(6) 0.193(7) Uani 0.502(8) 1 d PDU A -1
H94A H 0.4082 0.7682 0.2579 0.193 Uiso 0.502(8) 1 calc PR A -1
H94B H 0.4058 0.8170 0.2253 0.193 Uiso 0.502(8) 1 calc PR A -1
O9A O 0.4047(9) 0.8627(8) 0.3024(8) 0.223(8) Uani 0.498(8) 1 d PDU A -2
C9A C 0.3564(10) 0.8647(7) 0.2526(7) 0.159(7) Uani 0.498(8) 1 d PDU A -2
H9A1 H 0.3880 0.8810 0.2342 0.159 Uiso 0.498(8) 1 calc PR A -2
H9A2 H 0.3338 0.8970 0.2632 0.159 Uiso 0.498(8) 1 calc PR A -2
C9B C 0.2923(8) 0.8038(6) 0.2086(5) 0.117(4) Uani 0.498(8) 1 d PDU A -2
H9B1 H 0.3031 0.7863 0.1755 0.117 Uiso 0.498(8) 1 calc PR A -2
H9B2 H 0.2434 0.8111 0.1943 0.117 Uiso 0.498(8) 1 calc PR A -2
C9C C 0.2881(9) 0.7574(6) 0.2403(6) 0.142(5) Uani 0.498(8) 1 d PDU A -2
H9C1 H 0.2397 0.7461 0.2443 0.142 Uiso 0.498(8) 1 calc PR A -2
H9C2 H 0.2945 0.7173 0.2214 0.142 Uiso 0.498(8) 1 calc PR A -2
C9D C 0.3573(8) 0.8008(9) 0.2976(7) 0.201(8) Uani 0.498(8) 1 d PDU A -2
H9D1 H 0.3385 0.8094 0.3275 0.201 Uiso 0.498(8) 1 calc PR A -2
H9D2 H 0.3908 0.7761 0.3073 0.201 Uiso 0.498(8) 1 calc PR A -2

loop_
_atom_site_aniso_label
_atom_site_aniso_U_11
_atom_site_aniso_U_22
_atom_site_aniso_U_33
_atom_site_aniso_U_23
_atom_site_aniso_U_13
_atom_site_aniso_U_12
Ga1 0.02554(12) 0.02930(14) 0.02883(14) 0.00984(11) 0.01179(11) 0.01062(10)
C1 0.0257(11) 0.0306(13) 0.0352(13) 0.0142(11) 0.0117(10) 0.0091(10)
Si11 0.0310(4) 0.0510(5) 0.0589(5) 0.0256(4) 0.0235(4) 0.0177(3)
C111 0.0353(15) 0.078(2) 0.097(3) 0.054(2) 0.0355(17) 0.0215(15)
C112 0.0422(17) 0.064(2) 0.091(3) 0.0375(19) 0.0243(17) 0.0283(15)
C113 0.062(2) 0.111(3) 0.077(2) 0.033(2) 0.050(2) 0.044(2)
Si12 0.0349(4) 0.0326(4) 0.0319(4) 0.0102(3) 0.0087(3) 0.0061(3)
C121 0.0469(16) 0.0447(17) 0.0482(17) 0.0054(13) 0.0227(14) 0.0111(13)
C122 0.0626(19) 0.0530(18) 0.0370(16) 0.0164(14) 0.0147(14) 0.0071(15)
C123 0.0466(17) 0.0365(16) 0.0551(19) 0.0104(14) 0.0053(14) 0.0045(13)
Ga2 0.03428(14) 0.02947(14) 0.03516(15) 0.01297(12) 0.01682(12) 0.01632(11)
C2 0.0391(14) 0.0282(13) 0.0428(15) 0.0128(11) 0.0096(12) 0.0143(11)
Si21 0.0504(5) 0.0470(5) 0.0556(5) 0.0262(4) 0.0230(4) 0.0112(4)
C211 0.0562(19) 0.0532(19) 0.086(2) 0.0357(18) 0.0369(18) 0.0187(15)
C212 0.057(2) 0.091(3) 0.097(3) 0.068(2) 0.022(2) 0.0127(19)
C213 0.084(3) 0.076(2) 0.049(2) 0.0199(18) 0.0350(18) -0.0038(19)
Si22 0.0449(5) 0.0502(5) 0.0757(6) 0.0287(5) 0.0210(4) 0.0266(4)
C221 0.062(2) 0.084(3) 0.096(3) 0.024(2) 0.047(2) 0.0417(19)
C222 0.074(3) 0.072(3) 0.141(4) 0.044(3) 0.028(3) 0.049(2)
C223 0.0488(19) 0.074(2) 0.087(3) 0.046(2) 0.0157(18) 0.0148(17)
Ga3 0.02501(13) 0.02734(13) 0.03250(14) 0.01052(11) 0.00968(11) 0.00905(10)
C3 0.0281(12) 0.0257(12) 0.0343(13) 0.0086(10) 0.0090(10) 0.0084(10)
Si31 0.0270(3) 0.0410(4) 0.0423(4) 0.0131(3) 0.0095(3) 0.0057(3)
C311 0.0385(16) 0.080(2) 0.056(2) 0.0019(17) 0.0162(15) 0.0207(16)
C312 0.0344(15) 0.0527(18) 0.0545(19) 0.0072(15) 0.0094(13) 0.0022(13)
C313 0.0458(19) 0.098(3) 0.098(3) 0.066(2) 0.0234(19) 0.0093(18)
Si32 0.0412(4) 0.0397(4) 0.0391(4) 0.0006(3) 0.0126(3) 0.0140(3)
C321 0.074(2) 0.050(2) 0.068(2) -0.0010(17) 0.0012(18) 0.0337(18)
C322 0.067(2) 0.088(3) 0.075(2) -0.011(2) 0.043(2) 0.013(2)
C323 0.080(2) 0.063(2) 0.0397(17) 0.0069(15) 0.0204(16) 0.0350(18)
Ga4 0.03182(14) 0.03407(15) 0.04082(16) 0.01803(13) 0.01326(12) 0.01609(12)
C4 0.0329(14) 0.0466(16) 0.0565(18) 0.0289(14) 0.0114(13) 0.0184(12)
Si41 0.0556(5) 0.0841(7) 0.0724(6) 0.0553(6) 0.0279(5) 0.0285(5)
C411 0.097(3) 0.120(4) 0.136(4) 0.105(3) 0.044(3) 0.040(3)
C412 0.107(3) 0.135(4) 0.070(3) 0.061(3) 0.041(2) 0.064(3)
C413 0.065(2) 0.135(4) 0.129(4) 0.090(3) 0.058(3) 0.044(2)
Si42 0.0767(6) 0.0487(5) 0.0733(6) 0.0255(5) 0.0228(5) 0.0396(5)
C421 0.098(3) 0.049(2) 0.093(3) 0.022(2) 0.009(2) 0.015(2)
C422 0.100(3) 0.080(3) 0.079(3) 0.027(2) 0.045(2) 0.058(2)
C423 0.156(4) 0.103(3) 0.133(4) 0.062(3) 0.064(4) 0.101(3)
Ga5 0.02647(13) 0.02645(13) 0.03509(14) 0.01112(11) 0.01536(11) 0.01132(10)
C5 0.0309(12) 0.0311(13) 0.0303(13) 0.0094(10) 0.0131(10) 0.0136(10)
Si51 0.0375(4) 0.0297(4) 0.0385(4) 0.0050(3) 0.0136(3) 0.0091(3)
C511 0.0390(15) 0.0348(15) 0.0542(17) 0.0168(13) 0.0140(13) 0.0098(12)
C512 0.059(2) 0.0441(18) 0.0455(18) -0.0008(14) 0.0030(15) -0.0071(15)
C513 0.082(2) 0.0420(18) 0.085(2) 0.0193(17) 0.053(2) 0.0301(17)
Si52 0.0514(5) 0.0458(5) 0.0398(4) 0.0182(4) 0.0138(4) 0.0230(4)
C521 0.100(3) 0.070(2) 0.052(2) 0.0312(17) 0.0403(19) 0.035(2)
C522 0.099(3) 0.0483(19) 0.061(2) 0.0351(17) 0.0254(19) 0.0332(18)
C523 0.065(2) 0.104(3) 0.071(2) 0.043(2) 0.0130(18) 0.048(2)
Ga6 0.03172(14) 0.03217(15) 0.05085(17) 0.01781(13) 0.02572(13) 0.01517(12)
C6 0.0399(14) 0.0344(14) 0.070(2) 0.0131(13) 0.0348(14) 0.0117(12)
Si61 0.0627(6) 0.0581(6) 0.1376(10) 0.0405(6) 0.0670(7) 0.0382(5)
C611 0.088(3) 0.166(5) 0.210(6) 0.140(4) 0.101(4) 0.095(3)
C612 0.104(3) 0.100(3) 0.190(5) 0.044(3) 0.112(4) 0.059(3)
C613 0.111(4) 0.047(2) 0.227(6) 0.036(3) 0.090(4) 0.036(2)
Si62 0.0797(7) 0.0882(7) 0.0706(7) 0.0350(6) 0.0547(6) 0.0373(6)
C621 0.126(4) 0.136(4) 0.111(3) 0.089(3) 0.078(3) 0.085(3)
C622 0.150(4) 0.128(4) 0.148(4) 0.083(4) 0.116(4) 0.055(3)
C623 0.131(4) 0.168(5) 0.069(3) -0.010(3) 0.033(3) 0.055(4)
Ga7 0.03091(13) 0.03454(15) 0.02515(13) 0.00995(11) 0.00899(11) 0.01243(11)
C7 0.0320(12) 0.0350(13) 0.0271(13) 0.0106(11) 0.0082(10) 0.0112(10)
Si71 0.0330(4) 0.0457(4) 0.0339(4) 0.0134(3) 0.0079(3) 0.0160(3)
C711 0.0571(18) 0.0572(18) 0.0416(16) 0.0229(14) 0.0172(14) 0.0291(15)
C712 0.0422(17) 0.076(2) 0.054(2) 0.0180(17) -0.0031(15) 0.0097(16)
C713 0.0542(19) 0.086(2) 0.061(2) 0.0231(18) 0.0250(16) 0.0431(18)
Si72 0.0621(5) 0.0383(4) 0.0355(4) 0.0151(3) 0.0118(4) 0.0092(4)
C721 0.105(3) 0.0426(19) 0.057(2) 0.0153(16) 0.019(2) 0.0156(18)
C722 0.088(3) 0.061(2) 0.058(2) 0.0366(18) 0.0100(18) 0.0243(19)
C723 0.082(2) 0.074(2) 0.056(2) 0.0262(18) 0.0312(19) 0.0032(19)
Ga8 0.03949(15) 0.04230(16) 0.02514(14) 0.01072(12) 0.01284(12) 0.01688(13)
C8 0.0427(15) 0.0561(18) 0.0348(15) 0.0038(13) 0.0180(12) 0.0113(13)
Si81 0.0643(6) 0.0773(7) 0.0655(6) 0.0002(5) 0.0257(5) 0.0361(5)
C811 0.108(3) 0.064(2) 0.063(2) 0.0138(18) 0.035(2) 0.047(2)
C812 0.102(3) 0.116(4) 0.126(4) -0.005(3) 0.068(3) 0.046(3)
C813 0.080(3) 0.111(4) 0.099(3) 0.001(3) 0.005(2) 0.061(3)
Si82 0.0903(8) 0.0806(7) 0.0581(6) 0.0103(5) 0.0488(6) 0.0033(6)
C821 0.134(4) 0.095(3) 0.083(3) 0.053(3) 0.055(3) 0.026(3)
C822 0.070(3) 0.098(3) 0.128(4) -0.005(3) 0.055(3) -0.005(2)
C823 0.221(6) 0.119(4) 0.078(3) 0.018(3) 0.101(4) -0.002(4)
O1 0.0279(8) 0.0252(8) 0.0374(9) 0.0074(7) 0.0149(7) 0.0083(7)
O2 0.0331(9) 0.0245(9) 0.0472(10) 0.0070(8) 0.0189(8) 0.0122(7)
C11 0.0299(12) 0.0274(12) 0.0283(12) 0.0080(10) 0.0123(10) 0.0121(10)
C12 0.0271(11) 0.0288(12) 0.0317(13) 0.0099(10) 0.0129(10) 0.0121(10)
C13 0.0321(13) 0.0221(12) 0.0490(16) 0.0063(11) 0.0186(12) 0.0082(10)
C14 0.0298(12) 0.0248(12) 0.0537(16) 0.0093(11) 0.0204(12) 0.0062(10)
C15 0.0268(11) 0.0275(12) 0.0382(14) 0.0140(10) 0.0155(10) 0.0098(10)
N15 0.0259(11) 0.0293(12) 0.0511(14) 0.0103(10) 0.0197(10) 0.0062(9)
N16 0.0240(9) 0.0254(10) 0.0355(11) 0.0103(8) 0.0141(8) 0.0080(8)
C17 0.0242(11) 0.0268(12) 0.0299(12) 0.0085(10) 0.0098(10) 0.0077(9)
O3 0.0291(8) 0.0406(10) 0.0292(9) 0.0096(8) 0.0084(7) 0.0169(7)
O4 0.0409(10) 0.0511(11) 0.0358(10) 0.0110(9) 0.0090(8) 0.0267(9)
C31 0.0303(13) 0.0393(14) 0.0361(14) 0.0123(12) 0.0086(11) 0.0148(11)
C32 0.0334(13) 0.0484(16) 0.0332(14) 0.0123(12) 0.0095(11) 0.0196(12)
C33 0.0387(15) 0.069(2) 0.0371(15) 0.0125(14) 0.0045(12) 0.0307(14)
C34 0.0450(16) 0.073(2) 0.0273(14) 0.0093(14) 0.0011(12) 0.0333(15)
C35 0.0382(14) 0.0443(15) 0.0260(13) 0.0114(11) 0.0059(11) 0.0168(12)
N35 0.0403(13) 0.0584(16) 0.0219(12) 0.0072(11) 0.0041(11) 0.0216(12)
N36 0.0311(10) 0.0394(12) 0.0257(10) 0.0091(9) 0.0067(9) 0.0144(9)
C37 0.0334(13) 0.0445(15) 0.0223(12) 0.0114(11) 0.0052(10) 0.0149(11)
O5 0.0233(8) 0.0309(9) 0.0442(10) 0.0179(8) 0.0118(7) 0.0091(7)
O6 0.0258(9) 0.0451(11) 0.0663(13) 0.0338(10) 0.0200(9) 0.0112(8)
C51 0.0258(12) 0.0326(13) 0.0474(15) 0.0149(12) 0.0143(11) 0.0085(10)
C52 0.0227(11) 0.0340(14) 0.0468(15) 0.0212(12) 0.0085(11) 0.0078(10)
C53 0.0224(12) 0.0551(18) 0.083(2) 0.0425(17) 0.0167(14) 0.0092(12)
C54 0.0200(12) 0.0568(18) 0.079(2) 0.0416(17) 0.0094(13) 0.0103(12)
C55 0.0292(13) 0.0386(15) 0.0471(16) 0.0178(12) 0.0110(12) 0.0133(11)
N55 0.0255(11) 0.0487(14) 0.0563(15) 0.0289(12) 0.0087(11) 0.0156(10)
N56 0.0239(10) 0.0304(11) 0.0367(11) 0.0143(9) 0.0093(9) 0.0095(8)
C57 0.0208(11) 0.0306(13) 0.0378(14) 0.0120(11) 0.0089(10) 0.0096(10)
O7 0.0412(10) 0.0330(9) 0.0270(9) 0.0104(8) 0.0085(7) 0.0117(8)
O8 0.0503(11) 0.0354(10) 0.0251(9) 0.0080(8) 0.0077(8) 0.0095(8)
C71 0.0366(13) 0.0383(15) 0.0269(13) 0.0079(11) 0.0098(11) 0.0134(11)
C72 0.0412(14) 0.0342(14) 0.0264(13) 0.0091(11) 0.0119(11) 0.0114(11)
C73 0.0632(18) 0.0391(16) 0.0256(14) 0.0070(12) 0.0125(13) 0.0144(13)
C74 0.0692(19) 0.0315(14) 0.0311(14) 0.0054(12) 0.0196(14) 0.0113(13)
C75 0.0391(14) 0.0330(14) 0.0323(14) 0.0084(11) 0.0151(11) 0.0151(11)
N75 0.0493(13) 0.0252(11) 0.0333(12) 0.0065(10) 0.0152(10) 0.0129(10)
N76 0.0326(10) 0.0282(10) 0.0290(11) 0.0078(9) 0.0123(9) 0.0122(8)
C77 0.0322(12) 0.0298(13) 0.0309(13) 0.0098(10) 0.0105(10) 0.0104(10)
O9 0.068(4) 0.078(5) 0.098(5) 0.014(4) 0.027(4) 0.021(4)
C91 0.081(6) 0.124(10) 0.189(12) -0.063(9) 0.015(7) 0.050(6)
C92 0.068(4) 0.114(7) 0.067(6) 0.009(5) 0.025(4) 0.036(4)
C93 0.102(5) 0.074(6) 0.075(6) 0.026(4) 0.053(4) 0.037(4)
C94 0.097(6) 0.196(11) 0.162(10) -0.082(9) 0.028(7) 0.062(7)
O9A 0.168(11) 0.205(11) 0.205(11) 0.110(9) 0.009(8) 0.001(8)
C9A 0.156(12) 0.131(9) 0.157(11) 0.079(8) 0.030(8) 0.030(8)
C9B 0.158(9) 0.115(8) 0.098(6) 0.047(6) 0.077(6) 0.043(7)
C9C 0.164(10) 0.105(7) 0.144(10) 0.072(7) 0.028(8) 0.059(6)
C9D 0.082(8) 0.230(13) 0.206(11) 0.156(10) -0.031(8) -0.017(9)

loop_
_atom_type_symbol
_atom_type_description
_atom_type_scat_dispersion_real
_atom_type_scat_dispersion_imag
_atom_type_scat_source
C C 0.0033 0.0016 'International Tables Vol C Tables 4.2.6.8 and 6.1.1.4'
H H 0.0000 0.0000 'International Tables Vol C Tables 4.2.6.8 and 6.1.1.4'
N N 0.0061 0.0033 'International Tables Vol C Tables 4.2.6.8 and 6.1.1.4'
O O 0.0106 0.0060 'International Tables Vol C Tables 4.2.6.8 and 6.1.1.4'
Si Si 0.0817 0.0704 'International Tables Vol C Tables 4.2.6.8 and 6.1.1.4'
Ga Ga 0.2307 1.6083 'International Tables Vol C Tables 4.2.6.8 and 6.1.1.4'

loop_
_geom_angle_atom_site_label_1
_geom_angle_atom_site_label_2
_geom_angle_atom_site_label_3
_geom_angle
C1 Ga1 O1 108.00(8)
C1 Ga1 N76 107.43(9)
O1 Ga1 N76 94.51(7)
C1 Ga1 Ga2 154.54(7)
O1 Ga1 Ga2 90.82(4)
N76 Ga1 Ga2 87.40(5)
Si12 C1 Si11 118.06(12)
Si12 C1 Ga1 110.20(11)
Si11 C1 Ga1 108.98(11)
Si12 C1 H1 106.3
Si11 C1 H1 106.3
Ga1 C1 H1 106.3
C112 Si11 C1 111.15(13)
C112 Si11 C111 109.55(14)
C1 Si11 C111 111.77(13)
C112 Si11 C113 106.21(16)
C1 Si11 C113 111.45(12)
C111 Si11 C113 106.45(16)
Si11 C111 H11A 109.5
Si11 C111 H11B 109.5
H11A C111 H11B 109.5
Si11 C111 H11C 109.5
H11A C111 H11C 109.5
H11B C111 H11C 109.5
Si11 C112 H11D 109.5
Si11 C112 H11E 109.5
H11D C112 H11E 109.5
Si11 C112 H11F 109.5
H11D C112 H11F 109.5
H11E C112 H11F 109.5
Si11 C113 H11G 109.5
Si11 C113 H11H 109.5
H11G C113 H11H 109.5
Si11 C113 H11I 109.5
H11G C113 H11I 109.5
H11H C113 H11I 109.5
C122 Si12 C1 110.75(12)
C122 Si12 C121 108.67(14)
C1 Si12 C121 109.10(12)
C122 Si12 C123 107.32(13)
C1 Si12 C123 114.05(13)
C121 Si12 C123 106.77(13)
Si12 C121 H12A 109.5
Si12 C121 H12B 109.5
H12A C121 H12B 109.5
Si12 C121 H12C 109.5
H12A C121 H12C 109.5
H12B C121 H12C 109.5
Si12 C122 H12D 109.5
Si12 C122 H12E 109.5
H12D C122 H12E 109.5
Si12 C122 H12F 109.5
H12D C122 H12F 109.5
H12E C122 H12F 109.5
Si12 C123 H12G 109.5
Si12 C123 H12H 109.5
H12G C123 H12H 109.5
Si12 C123 H12I 109.5
H12G C123 H12I 109.5
H12H C123 H12I 109.5
N75 Ga2 C2 113.16(10)
N75 Ga2 O2 95.32(8)
C2 Ga2 O2 107.56(9)
N75 Ga2 Ga1 91.10(6)
C2 Ga2 Ga1 150.44(8)
O2 Ga2 Ga1 85.59(4)
Si21 C2 Si22 118.07(13)
Si21 C2 Ga2 112.72(13)
Si22 C2 Ga2 108.62(13)
Si21 C2 H2 105.5
Si22 C2 H2 105.5
Ga2 C2 H2 105.5
C2 Si21 C212 113.70(15)
C2 Si21 C211 108.49(13)
C212 Si21 C211 107.87(14)
C2 Si21 C213 110.95(13)
C212 Si21 C213 106.97(17)
C211 Si21 C213 108.72(16)
Si21 C211 H21A 109.5
Si21 C211 H21B 109.5
H21A C211 H21B 109.5
Si21 C211 H21C 109.5
H21A C211 H21C 109.5
H21B C211 H21C 109.5
Si21 C212 H21D 109.5
Si21 C212 H21E 109.5
H21D C212 H21E 109.5
Si21 C212 H21F 109.5
H21D C212 H21F 109.5
H21E C212 H21F 109.5
Si21 C213 H21G 109.5
Si21 C213 H21H 109.5
H21G C213 H21H 109.5
Si21 C213 H21I 109.5
H21G C213 H21I 109.5
H21H C213 H21I 109.5
C221 Si22 C222 107.44(19)
C221 Si22 C2 110.87(14)
C222 Si22 C2 110.52(15)
C221 Si22 C223 107.12(16)
C222 Si22 C223 110.60(17)
C2 Si22 C223 110.20(14)
Si22 C221 H22A 109.5
Si22 C221 H22B 109.5
H22A C221 H22B 109.5
Si22 C221 H22C 109.5
H22A C221 H22C 109.5
H22B C221 H22C 109.5
Si22 C222 H22D 109.5
Si22 C222 H22E 109.5
H22D C222 H22E 109.5
Si22 C222 H22F 109.5
H22D C222 H22F 109.5
H22E C222 H22F 109.5
Si22 C223 H22G 109.5
Si22 C223 H22H 109.5
H22G C223 H22H 109.5
Si22 C223 H22I 109.5
H22G C223 H22I 109.5
H22H C223 H22I 109.5
C3 Ga3 O3 109.52(8)
C3 Ga3 N56 107.11(9)
O3 Ga3 N56 93.50(7)
C3 Ga3 Ga4 154.47(7)
O3 Ga3 Ga4 90.06(4)
N56 Ga3 Ga4 87.18(5)
Si32 C3 Si31 118.92(12)
Si32 C3 Ga3 108.15(11)
Si31 C3 Ga3 111.13(12)
Si32 C3 H3 105.9
Si31 C3 H3 105.9
Ga3 C3 H3 105.9
C313 Si31 C312 107.69(15)
C313 Si31 C311 110.22(18)
C312 Si31 C311 105.76(14)
C313 Si31 C3 110.91(13)
C312 Si31 C3 113.80(12)
C311 Si31 C3 108.35(12)
Si31 C311 H31A 109.5
Si31 C311 H31B 109.5
H31A C311 H31B 109.5
Si31 C311 H31C 109.5
H31A C311 H31C 109.5
H31B C311 H31C 109.5
Si31 C312 H31D 109.5
Si31 C312 H31E 109.5
H31D C312 H31E 109.5
Si31 C312 H31F 109.5
H31D C312 H31F 109.5
H31E C312 H31F 109.5
Si31 C313 H31G 109.5
Si31 C313 H31H 109.5
H31G C313 H31H 109.5
Si31 C313 H31I 109.5
H31G C313 H31I 109.5
H31H C313 H31I 109.5
C323 Si32 C321 108.17(15)
C323 Si32 C322 105.48(17)
C321 Si32 C322 107.04(18)
C323 Si32 C3 113.75(12)
C321 Si32 C3 110.82(14)
C322 Si32 C3 111.23(13)
Si32 C321 H32A 109.5
Si32 C321 H32B 109.5
H32A C321 H32B 109.5
Si32 C321 H32C 109.5
H32A C321 H32C 109.5
H32B C321 H32C 109.5
Si32 C322 H32D 109.5
Si32 C322 H32E 109.5
H32D C322 H32E 109.5
Si32 C322 H32F 109.5
H32D C322 H32F 109.5
H32E C322 H32F 109.5
Si32 C323 H32G 109.5
Si32 C323 H32H 109.5
H32G C323 H32H 109.5
Si32 C323 H32I 109.5
H32G C323 H32I 109.5
H32H C323 H32I 109.5
N55 Ga4 C4 112.11(10)
N55 Ga4 O4 95.67(9)
C4 Ga4 O4 107.97(10)
N55 Ga4 Ga3 91.10(7)
C4 Ga4 Ga3 150.54(8)
O4 Ga4 Ga3 86.49(5)
Si41 C4 Si42 118.15(14)
Si41 C4 Ga4 112.61(13)
Si42 C4 Ga4 107.03(13)
Si41 C4 H4 106.1
Si42 C4 H4 106.1
Ga4 C4 H4 106.1
C4 Si41 C413 110.87(15)
C4 Si41 C412 108.86(16)
C413 Si41 C412 110.3(2)
C4 Si41 C411 112.57(17)
C413 Si41 C411 107.38(18)
C412 Si41 C411 106.72(19)
Si41 C411 H41A 109.5
Si41 C411 H41B 109.5
H41A C411 H41B 109.5
Si41 C411 H41C 109.5
H41A C411 H41C 109.5
H41B C411 H41C 109.5
Si41 C412 H41D 109.5
Si41 C412 H41E 109.5
H41D C412 H41E 109.5
Si41 C412 H41F 109.5
H41D C412 H41F 109.5
H41E C412 H41F 109.5
Si41 C413 H41G 109.5
Si41 C413 H41H 109.5
H41G C413 H41H 109.5
Si41 C413 H41I 109.5
H41G C413 H41I 109.5
H41H C413 H41I 109.5
C421 Si42 C4 108.67(17)
C421 Si42 C422 110.07(19)
C4 Si42 C422 109.89(14)
C421 Si42 C423 109.7(2)
C4 Si42 C423 111.74(17)
C422 Si42 C423 106.8(2)
Si42 C421 H42A 109.5
Si42 C421 H42B 109.5
H42A C421 H42B 109.5
Si42 C421 H42C 109.5
H42A C421 H42C 109.5
H42B C421 H42C 109.5
Si42 C422 H42D 109.5
Si42 C422 H42E 109.5
H42D C422 H42E 109.5
Si42 C422 H42F 109.5
H42D C422 H42F 109.5
H42E C422 H42F 109.5
Si42 C423 H42G 109.5
Si42 C423 H42H 109.5
H42G C423 H42H 109.5
Si42 C423 H42I 109.5
H42G C423 H42I 109.5
H42H C423 H42I 109.5
C5 Ga5 O5 108.73(8)
C5 Ga5 N16 107.21(8)
O5 Ga5 N16 95.04(7)
C5 Ga5 Ga6 153.46(7)
O5 Ga5 Ga6 91.09(4)
N16 Ga5 Ga6 87.77(5)
Si52 C5 Si51 118.90(12)
Si52 C5 Ga5 108.45(11)
Si51 C5 Ga5 110.63(11)
Si52 C5 H5 106.0
Si51 C5 H5 106.0
Ga5 C5 H5 106.0
C511 Si51 C513 109.60(14)
C511 Si51 C5 109.26(11)
C513 Si51 C5 110.85(12)
C511 Si51 C512 107.01(14)
C513 Si51 C512 107.20(16)
C5 Si51 C512 112.80(13)
Si51 C511 H51A 109.5
Si51 C511 H51B 109.5
H51A C511 H51B 109.5
Si51 C511 H51C 109.5
H51A C511 H51C 109.5
H51B C511 H51C 109.5
Si51 C512 H51D 109.5
Si51 C512 H51E 109.5
H51D C512 H51E 109.5
Si51 C512 H51F 109.5
H51D C512 H51F 109.5
H51E C512 H51F 109.5
Si51 C513 H51G 109.5
Si51 C513 H51H 109.5
H51G C513 H51H 109.5
Si51 C513 H51I 109.5
H51G C513 H51I 109.5
H51H C513 H51I 109.5
C5 Si52 C521 110.19(13)
C5 Si52 C523 112.19(14)
C521 Si52 C523 107.87(17)
C5 Si52 C522 110.90(12)
C521 Si52 C522 109.46(16)
C523 Si52 C522 106.10(16)
Si52 C521 H52A 109.5
Si52 C521 H52B 109.5
H52A C521 H52B 109.5
Si52 C521 H52C 109.5
H52A C521 H52C 109.5
H52B C521 H52C 109.5
Si52 C522 H52D 109.5
Si52 C522 H52E 109.5
H52D C522 H52E 109.5
Si52 C522 H52F 109.5
H52D C522 H52F 109.5
H52E C522 H52F 109.5
Si52 C523 H52G 109.5
Si52 C523 H52H 109.5
H52G C523 H52H 109.5
Si52 C523 H52I 109.5
H52G C523 H52I 109.5
H52H C523 H52I 109.5
C6 Ga6 N15 109.33(10)
C6 Ga6 O6 108.33(10)
N15 Ga6 O6 96.82(8)
C6 Ga6 Ga5 153.55(9)
N15 Ga6 Ga5 90.62(6)
O6 Ga6 Ga5 85.46(4)
Si61 C6 Si62 117.85(15)
Si61 C6 Ga6 113.80(14)
Si62 C6 Ga6 111.32(14)
Si61 C6 H6 104.0
Si62 C6 H6 104.0
Ga6 C6 H6 104.0
C6 Si61 C613 110.86(16)
C6 Si61 C611 108.00(17)
C613 Si61 C611 109.3(2)
C6 Si61 C612 112.20(16)
C613 Si61 C612 111.5(2)
C611 Si61 C612 104.7(2)
Si61 C611 H61A 109.5
Si61 C611 H61B 109.5
H61A C611 H61B 109.5
Si61 C611 H61C 109.5
H61A C611 H61C 109.5
H61B C611 H61C 109.5
Si61 C612 H61D 109.5
Si61 C612 H61E 109.5
H61D C612 H61E 109.5
Si61 C612 H61F 109.5
H61D C612 H61F 109.5
H61E C612 H61F 109.5
Si61 C613 H61G 109.5
Si61 C613 H61H 109.5
H61G C613 H61H 109.5
Si61 C613 H61I 109.5
H61G C613 H61I 109.5
H61H C613 H61I 109.5
C6 Si62 C623 110.8(2)
C6 Si62 C621 111.08(15)
C623 Si62 C621 107.7(2)
C6 Si62 C622 110.62(18)
C623 Si62 C622 110.8(2)
C621 Si62 C622 105.7(2)
Si62 C621 H62A 109.5
Si62 C621 H62B 109.5
H62A C621 H62B 109.5
Si62 C621 H62C 109.5
H62A C621 H62C 109.5
H62B C621 H62C 109.5
Si62 C622 H62D 109.5
Si62 C622 H62E 109.5
H62D C622 H62E 109.5
Si62 C622 H62F 109.5
H62D C622 H62F 109.5
H62E C622 H62F 109.5
Si62 C623 H62G 109.5
Si62 C623 H62H 109.5
H62G C623 H62H 109.5
Si62 C623 H62I 109.5
H62G C623 H62I 109.5
H62H C623 H62I 109.5
C7 Ga7 O7 109.44(8)
C7 Ga7 N36 106.29(9)
O7 Ga7 N36 96.32(7)
C7 Ga7 Ga8 153.70(7)
O7 Ga7 Ga8 90.69(5)
N36 Ga7 Ga8 87.42(5)
Si72 C7 Si71 118.48(13)
Si72 C7 Ga7 107.89(11)
Si71 C7 Ga7 111.58(12)
Si72 C7 H7 106.0
Si71 C7 H7 106.0
Ga7 C7 H7 106.0
C713 Si71 C711 109.22(14)
C713 Si71 C712 108.38(16)
C711 Si71 C712 106.62(15)
C713 Si71 C7 110.81(13)
C711 Si71 C7 108.66(12)
C712 Si71 C7 113.02(13)
Si71 C711 H71A 109.5
Si71 C711 H71B 109.5
H71A C711 H71B 109.5
Si71 C711 H71C 109.5
H71A C711 H71C 109.5
H71B C711 H71C 109.5
Si71 C712 H71D 109.5
Si71 C712 H71E 109.5
H71D C712 H71E 109.5
Si71 C712 H71F 109.5
H71D C712 H71F 109.5
H71E C712 H71F 109.5
Si71 C713 H71G 109.5
Si71 C713 H71H 109.5
H71G C713 H71H 109.5
Si71 C713 H71I 109.5
H71G C713 H71I 109.5
H71H C713 H71I 109.5
C7 Si72 C723 110.40(14)
C7 Si72 C721 110.93(13)
C723 Si72 C721 110.52(17)
C7 Si72 C722 111.90(13)
C723 Si72 C722 107.58(17)
C721 Si72 C722 105.35(16)
Si72 C721 H72A 109.5
Si72 C721 H72B 109.5
H72A C721 H72B 109.5
Si72 C721 H72C 109.5
H72A C721 H72C 109.5
H72B C721 H72C 109.5
Si72 C722 H72D 109.5
Si72 C722 H72E 109.5
H72D C722 H72E 109.5
Si72 C722 H72F 109.5
H72D C722 H72F 109.5
H72E C722 H72F 109.5
Si72 C723 H72G 109.5
Si72 C723 H72H 109.5
H72G C723 H72H 109.5
Si72 C723 H72I 109.5
H72G C723 H72I 109.5
H72H C723 H72I 109.5
N35 Ga8 C8 111.28(11)
N35 Ga8 O8 97.02(9)
C8 Ga8 O8 107.04(10)
N35 Ga8 Ga7 90.72(7)
C8 Ga8 Ga7 152.55(8)
O8 Ga8 Ga7 85.36(5)
Si82 C8 Si81 117.60(15)
Si82 C8 Ga8 110.06(14)
Si81 C8 Ga8 111.77(14)
Si82 C8 H8 105.5
Si81 C8 H8 105.5
Ga8 C8 H8 105.5
C811 Si81 C813 110.1(2)
C811 Si81 C8 109.66(14)
C813 Si81 C8 110.37(16)
C811 Si81 C812 105.41(18)
C813 Si81 C812 108.6(2)
C8 Si81 C812 112.57(19)
Si81 C811 H81A 109.5
Si81 C811 H81B 109.5
H81A C811 H81B 109.5
Si81 C811 H81C 109.5
H81A C811 H81C 109.5
H81B C811 H81C 109.5
Si81 C812 H81D 109.5
Si81 C812 H81E 109.5
H81D C812 H81E 109.5
Si81 C812 H81F 109.5
H81D C812 H81F 109.5
H81E C812 H81F 109.5
Si81 C813 H81G 109.5
Si81 C813 H81H 109.5
H81G C813 H81H 109.5
Si81 C813 H81I 109.5
H81G C813 H81I 109.5
H81H C813 H81I 109.5
C8 Si82 C823 111.31(18)
C8 Si82 C822 110.80(19)
C823 Si82 C822 108.7(2)
C8 Si82 C821 110.19(16)
C823 Si82 C821 107.4(2)
C822 Si82 C821 108.3(2)
Si82 C821 H82A 109.5
Si82 C821 H82B 109.5
H82A C821 H82B 109.5
Si82 C821 H82C 109.5
H82A C821 H82C 109.5
H82B C821 H82C 109.5
Si82 C822 H82D 109.5
Si82 C822 H82E 109.5
H82D C822 H82E 109.5
Si82 C822 H82F 109.5
H82D C822 H82F 109.5
H82E C822 H82F 109.5
Si82 C823 H82G 109.5
Si82 C823 H82H 109.5
H82G C823 H82H 109.5
Si82 C823 H82I 109.5
H82G C823 H82I 109.5
H82H C823 H82I 109.5
C11 O1 Ga1 117.44(14)
C11 O2 Ga2 120.10(14)
O2 C11 O1 124.5(2)
O2 C11 C12 117.00(19)
O1 C11 C12 118.5(2)
C17 C12 C13 116.8(2)
C17 C12 C11 120.6(2)
C13 C12 C11 122.5(2)
C14 C13 C12 120.3(2)
C14 C13 H13 119.8
C12 C13 H13 119.8
C13 C14 C15 120.4(2)
C13 C14 H14 119.8
C15 C14 H14 119.8
N15 C15 N16 118.6(2)
N15 C15 C14 122.6(2)
N16 C15 C14 118.8(2)
C15 N15 Ga6 123.14(17)
C15 N15 H15 110.9(16)
Ga6 N15 H15 125.9(16)
C17 N16 C15 119.02(19)
C17 N16 Ga5 121.51(14)
C15 N16 Ga5 118.60(14)
N16 C17 C12 124.6(2)
N16 C17 H17 117.7
C12 C17 H17 117.7
C31 O3 Ga3 117.67(14)
C31 O4 Ga4 120.48(16)
O4 C31 O3 124.7(2)
O4 C31 C32 117.0(2)
O3 C31 C32 118.2(2)
C37 C32 C33 116.4(2)
C37 C32 C31 121.8(2)
C33 C32 C31 121.8(2)
C34 C33 C32 120.6(2)
C34 C33 H33 119.7
C32 C33 H33 119.7
C33 C34 C35 120.8(2)
C33 C34 H34 119.6
C35 C34 H34 119.6
N35 C35 N36 118.8(2)
N35 C35 C34 122.8(2)
N36 C35 C34 118.4(2)
C35 N35 Ga8 123.30(18)
C35 N35 H35 105(2)
Ga8 N35 H35 132(2)
C37 N36 C35 119.4(2)
C37 N36 Ga7 121.17(15)
C35 N36 Ga7 118.38(16)
N36 C37 C32 124.4(2)
N36 C37 H37 117.8
C32 C37 H37 117.8
C51 O5 Ga5 117.21(15)
C51 O6 Ga6 120.87(15)
O6 C51 O5 124.8(2)
O6 C51 C52 117.1(2)
O5 C51 C52 118.1(2)
C57 C52 C53 116.2(2)
C57 C52 C51 121.6(2)
C53 C52 C51 122.1(2)
C54 C53 C52 120.6(2)
C54 C53 H53 119.7
C52 C53 H53 119.7
C53 C54 C55 121.1(2)
C53 C54 H54 119.5
C55 C54 H54 119.5
N55 C55 N56 118.6(2)
N55 C55 C54 123.2(2)
N56 C55 C54 118.1(2)
C55 N55 Ga4 123.39(17)
C55 N55 H55 115(2)
Ga4 N55 H55 122(2)
C57 N56 C55 119.16(19)
C57 N56 Ga3 121.61(14)
C55 N56 Ga3 118.31(15)
N56 C57 C52 124.9(2)
N56 C57 H57 117.6
C52 C57 H57 117.6
C71 O7 Ga7 117.45(15)
C71 O8 Ga8 120.69(16)
O8 C71 O7 124.2(2)
O8 C71 C72 117.3(2)
O7 C71 C72 118.5(2)
C77 C72 C73 116.4(2)
C77 C72 C71 121.3(2)
C73 C72 C71 122.3(2)
C74 C73 C72 120.4(2)
C74 C73 H73 119.8
C72 C73 H73 119.8
C73 C74 C75 121.3(2)
C73 C74 H74 119.4
C75 C74 H74 119.4
N75 C75 N76 118.7(2)
N75 C75 C74 123.3(2)
N76 C75 C74 118.0(2)
C75 N75 Ga2 122.96(17)
C75 N75 H75 112(2)
Ga2 N75 H75 124(2)
C77 N76 C75 119.2(2)
C77 N76 Ga1 121.97(15)
C75 N76 Ga1 118.51(15)
N76 C77 C72 124.8(2)
N76 C77 H77 117.6
C72 C77 H77 117.6
C91 O9 C94 100.7(8)
O9 C91 C92 115.8(8)
O9 C91 H91A 108.3
C92 C91 H91A 108.3
O9 C91 H91B 108.3
C92 C91 H91B 108.3
H91A C91 H91B 107.4
C91 C92 C93 103.4(7)
C91 C92 H92A 111.1
C93 C92 H92A 111.1
C91 C92 H92B 111.1
C93 C92 H92B 111.1
H92A C92 H92B 109.0
C94 C93 C92 98.3(7)
C94 C93 H93A 112.1
C92 C93 H93A 112.1
C94 C93 H93B 112.1
C92 C93 H93B 112.1
H93A C93 H93B 109.7
O9 C94 C93 117.0(8)
O9 C94 H94A 108.1
C93 C94 H94A 108.1
O9 C94 H94B 108.1
C93 C94 H94B 108.1
H94A C94 H94B 107.3
C9A O9A C9D 98.3(10)
O9A C9A C9B 118.3(11)
O9A C9A H9A1 107.7
C9B C9A H9A1 107.7
O9A C9A H9A2 107.7
C9B C9A H9A2 107.7
H9A1 C9A H9A2 107.1
C9A C9B C9C 104.5(9)
C9A C9B H9B1 110.9
C9C C9B H9B1 110.9
C9A C9B H9B2 110.9
C9C C9B H9B2 110.9
H9B1 C9B H9B2 108.9
C9D C9C C9B 98.5(9)
C9D C9C H9C1 112.1
C9B C9C H9C1 112.1
C9D C9C H9C2 112.1
C9B C9C H9C2 112.1
H9C1 C9C H9C2 109.7
O9A C9D C9C 118.2(11)
O9A C9D H9D1 107.8
C9C C9D H9D1 107.8
O9A C9D H9D2 107.8
C9C C9D H9D2 107.8
H9D1 C9D H9D2 107.1

loop_
_geom_bond_atom_site_label_1
_geom_bond_atom_site_label_2
_geom_bond_distance
Ga1 C1 1.974(2)
Ga1 O1 2.0083(15)
Ga1 N76 2.0876(19)
Ga1 Ga2 2.3691(4)
C1 Si12 1.860(2)
C1 Si11 1.869(2)
C1 H1 0.9600
Si11 C112 1.868(3)
Si11 C111 1.872(3)
Si11 C113 1.878(3)
C111 H11A 0.9599
C111 H11B 0.9599
C111 H11C 0.9599
C112 H11D 0.9599
C112 H11E 0.9599
C112 H11F 0.9599
C113 H11G 0.9599
C113 H11H 0.9599
C113 H11I 0.9599
Si12 C122 1.859(3)
Si12 C121 1.865(3)
Si12 C123 1.868(3)
C121 H12A 0.9599
C121 H12B 0.9599
C121 H12C 0.9599
C122 H12D 0.9599
C122 H12E 0.9599
C122 H12F 0.9599
C123 H12G 0.9599
C123 H12H 0.9599
C123 H12I 0.9599
Ga2 N75 1.953(2)
Ga2 C2 1.962(2)
Ga2 O2 2.0560(15)
C2 Si21 1.853(3)
C2 Si22 1.879(3)
C2 H2 0.9600
Si21 C212 1.861(3)
Si21 C211 1.862(3)
Si21 C213 1.883(3)
C211 H21A 0.9599
C211 H21B 0.9599
C211 H21C 0.9599
C212 H21D 0.9599
C212 H21E 0.9599
C212 H21F 0.9599
C213 H21G 0.9599
C213 H21H 0.9599
C213 H21I 0.9599
Si22 C221 1.855(4)
Si22 C222 1.867(3)
Si22 C223 1.881(3)
C221 H22A 0.9599
C221 H22B 0.9599
C221 H22C 0.9599
C222 H22D 0.9599
C222 H22E 0.9599
C222 H22F 0.9599
C223 H22G 0.9599
C223 H22H 0.9599
C223 H22I 0.9599
Ga3 C3 1.975(2)
Ga3 O3 2.0184(16)
Ga3 N56 2.0862(18)
Ga3 Ga4 2.3742(4)
C3 Si32 1.876(2)
C3 Si31 1.881(2)
C3 H3 0.9600
Si31 C313 1.853(3)
Si31 C312 1.864(3)
Si31 C311 1.871(3)
C311 H31A 0.9599
C311 H31B 0.9599
C311 H31C 0.9599
C312 H31D 0.9599
C312 H31E 0.9599
C312 H31F 0.9599
C313 H31G 0.9599
C313 H31H 0.9599
C313 H31I 0.9599
Si32 C323 1.868(3)
Si32 C321 1.873(3)
Si32 C322 1.873(3)
C321 H32A 0.9599
C321 H32B 0.9599
C321 H32C 0.9599
C322 H32D 0.9599
C322 H32E 0.9599
C322 H32F 0.9599
C323 H32G 0.9599
C323 H32H 0.9599
C323 H32I 0.9599
Ga4 N55 1.942(2)
Ga4 C4 1.972(2)
Ga4 O4 2.0372(17)
C4 Si41 1.855(3)
C4 Si42 1.864(3)
C4 H4 0.9600
Si41 C413 1.867(4)
Si41 C412 1.868(4)
Si41 C411 1.876(4)
C411 H41A 0.9599
C411 H41B 0.9599
C411 H41C 0.9599
C412 H41D 0.9599
C412 H41E 0.9599
C412 H41F 0.9599
C413 H41G 0.9599
C413 H41H 0.9599
C413 H41I 0.9599
Si42 C421 1.862(4)
Si42 C422 1.867(4)
Si42 C423 1.879(4)
C421 H42A 0.9599
C421 H42B 0.9599
C421 H42C 0.9599
C422 H42D 0.9599
C422 H42E 0.9599
C422 H42F 0.9599
C423 H42G 0.9599
C423 H42H 0.9599
C423 H42I 0.9599
Ga5 C5 1.973(2)
Ga5 O5 1.9975(15)
Ga5 N16 2.0774(18)
Ga5 Ga6 2.3715(4)
C5 Si52 1.863(2)
C5 Si51 1.869(2)
C5 H5 0.9600
Si51 C511 1.845(3)
Si51 C513 1.863(3)
Si51 C512 1.876(3)
C511 H51A 0.9599
C511 H51B 0.9599
C511 H51C 0.9599
C512 H51D 0.9599
C512 H51E 0.9599
C512 H51F 0.9599
C513 H51G 0.9599
C513 H51H 0.9599
C513 H51I 0.9599
Si52 C521 1.867(3)
Si52 C523 1.873(3)
Si52 C522 1.882(3)
C521 H52A 0.9599
C521 H52B 0.9599
C521 H52C 0.9599
C522 H52D 0.9599
C522 H52E 0.9599
C522 H52F 0.9599
C523 H52G 0.9599
C523 H52H 0.9599
C523 H52I 0.9599
Ga6 C6 1.958(2)
Ga6 N15 1.959(2)
Ga6 O6 2.0452(17)
C6 Si61 1.851(3)
C6 Si62 1.855(3)
C6 H6 0.9600
Si61 C613 1.882(4)
Si61 C611 1.888(5)
Si61 C612 1.892(4)
C611 H61A 0.9599
C611 H61B 0.9599
C611 H61C 0.9599
C612 H61D 0.9599
C612 H61E 0.9599
C612 H61F 0.9599
C613 H61G 0.9599
C613 H61H 0.9599
C613 H61I 0.9599
Si62 C623 1.865(4)
Si62 C621 1.883(4)
Si62 C622 1.885(4)
C621 H62A 0.9599
C621 H62B 0.9599
C621 H62C 0.9599
C622 H62D 0.9599
C622 H62E 0.9599
C622 H62F 0.9599
C623 H62G 0.9599
C623 H62H 0.9599
C623 H62I 0.9599
Ga7 C7 1.977(2)
Ga7 O7 2.0039(16)
Ga7 N36 2.0873(19)
Ga7 Ga8 2.3786(4)
C7 Si72 1.859(2)
C7 Si71 1.869(2)
C7 H7 0.9600
Si71 C713 1.862(3)
Si71 C711 1.863(3)
Si71 C712 1.865(3)
C711 H71A 0.9599
C711 H71B 0.9599
C711 H71C 0.9599
C712 H71D 0.9599
C712 H71E 0.9599
C712 H71F 0.9599
C713 H71G 0.9599
C713 H71H 0.9599
C713 H71I 0.9599
Si72 C723 1.862(3)
Si72 C721 1.877(3)
Si72 C722 1.878(3)
C721 H72A 0.9599
C721 H72B 0.9599
C721 H72C 0.9599
C722 H72D 0.9599
C722 H72E 0.9599
C722 H72F 0.9599
C723 H72G 0.9599
C723 H72H 0.9599
C723 H72I 0.9599
Ga8 N35 1.949(2)
Ga8 C8 1.969(3)
Ga8 O8 2.0504(17)
C8 Si82 1.843(3)
C8 Si81 1.878(3)
C8 H8 0.9600
Si81 C811 1.875(4)
Si81 C813 1.878(4)
Si81 C812 1.891(4)
C811 H81A 0.9599
C811 H81B 0.9599
C811 H81C 0.9599
C812 H81D 0.9599
C812 H81E 0.9599
C812 H81F 0.9599
C813 H81G 0.9599
C813 H81H 0.9599
C813 H81I 0.9599
Si82 C823 1.874(4)
Si82 C822 1.884(4)
Si82 C821 1.886(4)
C821 H82A 0.9599
C821 H82B 0.9599
C821 H82C 0.9599
C822 H82D 0.9599
C822 H82E 0.9599
C822 H82F 0.9599
C823 H82G 0.9599
C823 H82H 0.9599
C823 H82I 0.9599
O1 C11 1.278(3)
O2 C11 1.273(3)
C11 C12 1.470(3)
C12 C17 1.372(3)
C12 C13 1.410(3)
C13 C14 1.362(3)
C13 H13 0.9600
C14 C15 1.428(3)
C14 H14 0.9600
C15 N15 1.329(3)
C15 N16 1.374(3)
N15 H15 0.79(2)
N16 C17 1.350(3)
C17 H17 0.9600
O3 C31 1.277(3)
O4 C31 1.273(3)
C31 C32 1.466(3)
C32 C37 1.378(3)
C32 C33 1.412(3)
C33 C34 1.345(4)
C33 H33 0.9600
C34 C35 1.428(3)
C34 H34 0.9600
C35 N35 1.331(3)
C35 N36 1.370(3)
N35 H35 0.74(3)
N36 C37 1.343(3)
C37 H37 0.9600
O5 C51 1.279(3)
O6 C51 1.263(3)
C51 C52 1.471(3)
C52 C57 1.382(3)
C52 C53 1.419(3)
C53 C54 1.345(4)
C53 H53 0.9600
C54 C55 1.433(3)
C54 H54 0.9600
C55 N55 1.323(3)
C55 N56 1.384(3)
N55 H55 0.80(3)
N56 C57 1.339(3)
C57 H57 0.9600
O7 C71 1.284(3)
O8 C71 1.259(3)
C71 C72 1.469(3)
C72 C77 1.368(3)
C72 C73 1.416(3)
C73 C74 1.342(4)
C73 H73 0.9600
C74 C75 1.415(3)
C74 H74 0.9600
C75 N75 1.330(3)
C75 N76 1.385(3)
N75 H75 0.83(3)
N76 C77 1.337(3)
C77 H77 0.9600
O9 C91 1.309(11)
O9 C94 1.371(12)
C91 C92 1.441(10)
C91 H91A 0.9600
C91 H91B 0.9600
C92 C93 1.518(10)
C92 H92A 0.9600
C92 H92B 0.9600
C93 C94 1.452(12)
C93 H93A 0.9600
C93 H93B 0.9600
C94 H94A 0.9600
C94 H94B 0.9600
O9A C9A 1.324(14)
O9A C9D 1.407(15)
C9A C9B 1.438(12)
C9A H9A1 0.9600
C9A H9A2 0.9600
C9B C9C 1.487(11)
C9B H9B1 0.9600
C9B H9B2 0.9600
C9C C9D 1.472(13)
C9C H9C1 0.9600
C9C H9C2 0.9600
C9D H9D1 0.9600
C9D H9D2 0.9600

loop_
_geom_torsion_atom_site_label_1
_geom_torsion_atom_site_label_2
_geom_torsion_atom_site_label_3
_geom_torsion_atom_site_label_4
_geom_torsion
O1 Ga1 C1 Si12 -47.49(13)
N76 Ga1 C1 Si12 -148.37(10)
Ga2 Ga1 C1 Si12 88.33(18)
O1 Ga1 C1 Si11 -178.53(9)
N76 Ga1 C1 Si11 80.59(12)
Ga2 Ga1 C1 Si11 -42.7(2)
Si12 C1 Si11 C112 -51.73(18)
Ga1 C1 Si11 C112 74.93(16)
Si12 C1 Si11 C111 71.01(18)
Ga1 C1 Si11 C111 -162.32(13)
Si12 C1 Si11 C113 -170.00(16)
Ga1 C1 Si11 C113 -43.34(18)
Si11 C1 Si12 C122 89.99(16)
Ga1 C1 Si12 C122 -36.08(16)
Si11 C1 Si12 C121 -150.44(14)
Ga1 C1 Si12 C121 83.48(14)
Si11 C1 Si12 C123 -31.18(18)
Ga1 C1 Si12 C123 -157.26(12)
C1 Ga1 Ga2 N75 118.56(17)
O1 Ga1 Ga2 N75 -102.96(8)
N76 Ga1 Ga2 N75 -8.48(8)
C1 Ga1 Ga2 C2 -27.7(2)
O1 Ga1 Ga2 C2 110.80(16)
N76 Ga1 Ga2 C2 -154.72(16)
C1 Ga1 Ga2 O2 -146.19(16)
O1 Ga1 Ga2 O2 -7.70(6)
N76 Ga1 Ga2 O2 86.78(7)
N75 Ga2 C2 Si21 137.46(12)
O2 Ga2 C2 Si21 33.50(15)
Ga1 Ga2 C2 Si21 -79.73(19)
N75 Ga2 C2 Si22 -89.75(14)
O2 Ga2 C2 Si22 166.29(10)
Ga1 Ga2 C2 Si22 53.1(2)
Si22 C2 Si21 C212 33.2(2)
Ga2 C2 Si21 C212 161.17(15)
Si22 C2 Si21 C211 153.19(15)
Ga2 C2 Si21 C211 -78.82(16)
Si22 C2 Si21 C213 -87.45(19)
Ga2 C2 Si21 C213 40.55(19)
Si21 C2 Si22 C221 169.29(16)
Ga2 C2 Si22 C221 39.38(19)
Si21 C2 Si22 C222 -71.7(2)
Ga2 C2 Si22 C222 158.41(18)
Si21 C2 Si22 C223 50.86(19)
Ga2 C2 Si22 C223 -79.04(16)
O3 Ga3 C3 Si32 178.21(9)
N56 Ga3 C3 Si32 78.02(12)
Ga4 Ga3 C3 Si32 -43.7(2)
O3 Ga3 C3 Si31 -49.54(13)
N56 Ga3 C3 Si31 -149.74(10)
Ga4 Ga3 C3 Si31 88.58(18)
Si32 C3 Si31 C313 82.0(2)
Ga3 C3 Si31 C313 -44.48(19)
Si32 C3 Si31 C312 -39.56(19)
Ga3 C3 Si31 C312 -166.08(13)
Si32 C3 Si31 C311 -156.87(15)
Ga3 C3 Si31 C311 76.61(16)
Si31 C3 Si32 C323 60.23(19)
Ga3 C3 Si32 C323 -171.85(14)
Si31 C3 Si32 C321 -61.90(18)
Ga3 C3 Si32 C321 66.02(16)
Si31 C3 Si32 C322 179.16(18)
Ga3 C3 Si32 C322 -52.92(19)
C3 Ga3 Ga4 N55 117.92(17)
O3 Ga3 Ga4 N55 -101.06(9)
N56 Ga3 Ga4 N55 -7.56(9)
C3 Ga3 Ga4 C4 -25.1(2)
O3 Ga3 Ga4 C4 115.88(17)
N56 Ga3 Ga4 C4 -150.62(18)
C3 Ga3 Ga4 O4 -146.46(17)
O3 Ga3 Ga4 O4 -5.44(7)
N56 Ga3 Ga4 O4 88.06(8)
N55 Ga4 C4 Si41 138.17(13)
O4 Ga4 C4 Si41 34.05(16)
Ga3 Ga4 C4 Si41 -82.3(2)
N55 Ga4 C4 Si42 -90.37(14)
O4 Ga4 C4 Si42 165.51(10)
Ga3 Ga4 C4 Si42 49.2(2)
Si42 C4 Si41 C413 -83.3(2)
Ga4 C4 Si41 C413 42.4(2)
Si42 C4 Si41 C412 155.16(17)
Ga4 C4 Si41 C412 -79.20(19)
Si42 C4 Si41 C411 37.0(2)
Ga4 C4 Si41 C411 162.69(18)
Si41 C4 Si42 C421 51.7(2)
Ga4 C4 Si42 C421 -76.61(18)
Si41 C4 Si42 C422 172.20(16)
Ga4 C4 Si42 C422 43.89(18)
Si41 C4 Si42 C423 -69.5(2)
Ga4 C4 Si42 C423 162.21(19)
O5 Ga5 C5 Si52 -177.61(9)
N16 Ga5 C5 Si52 80.72(12)
Ga6 Ga5 C5 Si52 -41.2(2)
O5 Ga5 C5 Si51 -45.55(13)
N16 Ga5 C5 Si51 -147.21(10)
Ga6 Ga5 C5 Si51 90.84(17)
Si52 C5 Si51 C511 -152.79(14)
Ga5 C5 Si51 C511 80.77(14)
Si52 C5 Si51 C513 86.33(17)
Ga5 C5 Si51 C513 -40.12(17)
Si52 C5 Si51 C512 -33.91(19)
Ga5 C5 Si51 C512 -160.35(14)
Si51 C5 Si52 C521 -53.60(19)
Ga5 C5 Si52 C521 73.87(17)
Si51 C5 Si52 C523 66.60(19)
Ga5 C5 Si52 C523 -165.93(15)
Si51 C5 Si52 C522 -174.95(16)
Ga5 C5 Si52 C522 -47.49(17)
C5 Ga5 Ga6 C6 -19.9(2)
O5 Ga5 Ga6 C6 119.31(18)
N16 Ga5 Ga6 C6 -145.69(18)
C5 Ga5 Ga6 N15 120.03(16)
O5 Ga5 Ga6 N15 -100.77(8)
N16 Ga5 Ga6 N15 -5.76(8)
C5 Ga5 Ga6 O6 -143.18(16)
O5 Ga5 Ga6 O6 -3.98(7)
N16 Ga5 Ga6 O6 91.03(7)
N15 Ga6 C6 Si61 134.97(14)
O6 Ga6 C6 Si61 30.56(18)
Ga5 Ga6 C6 Si61 -88.1(2)
N15 Ga6 C6 Si62 -88.95(15)
O6 Ga6 C6 Si62 166.64(11)
Ga5 Ga6 C6 Si62 48.0(2)
Si62 C6 Si61 C613 -86.6(2)
Ga6 C6 Si61 C613 46.4(3)
Si62 C6 Si61 C611 153.60(17)
Ga6 C6 Si61 C611 -73.4(2)
Si62 C6 Si61 C612 38.8(2)
Ga6 C6 Si61 C612 171.8(2)
Si61 C6 Si62 C623 43.7(2)
Ga6 C6 Si62 C623 -90.4(2)
Si61 C6 Si62 C621 163.39(19)
Ga6 C6 Si62 C621 29.3(2)
Si61 C6 Si62 C622 -79.5(2)
Ga6 C6 Si62 C622 146.33(19)
O7 Ga7 C7 Si72 -175.77(9)
N36 Ga7 C7 Si72 81.24(12)
Ga8 Ga7 C7 Si72 -37.8(2)
O7 Ga7 C7 Si71 -43.97(14)
N36 Ga7 C7 Si71 -146.96(11)
Ga8 Ga7 C7 Si71 94.01(17)
Si72 C7 Si71 C713 87.75(18)
Ga7 C7 Si71 C713 -38.44(18)
Si72 C7 Si71 C711 -152.24(14)
Ga7 C7 Si71 C711 81.57(15)
Si72 C7 Si71 C712 -34.1(2)
Ga7 C7 Si71 C712 -160.31(15)
Si71 C7 Si72 C723 -52.35(19)
Ga7 C7 Si72 C723 75.60(16)
Si71 C7 Si72 C721 70.5(2)
Ga7 C7 Si72 C721 -161.54(15)
Si71 C7 Si72 C722 -172.15(16)
Ga7 C7 Si72 C722 -44.20(18)
C7 Ga7 Ga8 N35 115.95(17)
O7 Ga7 Ga8 N35 -103.20(9)
N36 Ga7 Ga8 N35 -6.90(9)
C7 Ga7 Ga8 C8 -28.3(2)
O7 Ga7 Ga8 C8 112.6(2)
N36 Ga7 Ga8 C8 -151.1(2)
C7 Ga7 Ga8 O8 -147.06(16)
O7 Ga7 Ga8 O8 -6.21(7)
N36 Ga7 Ga8 O8 90.09(8)
N35 Ga8 C8 Si82 -92.48(16)
O8 Ga8 C8 Si82 162.65(12)
Ga7 Ga8 C8 Si82 48.7(3)
N35 Ga8 C8 Si81 134.91(14)
O8 Ga8 C8 Si81 30.04(16)
Ga7 Ga8 C8 Si81 -83.9(2)
Si82 C8 Si81 C811 153.59(17)
Ga8 C8 Si81 C811 -77.68(18)
Si82 C8 Si81 C813 -84.9(2)
Ga8 C8 Si81 C813 43.8(2)
Si82 C8 Si81 C812 36.6(2)
Ga8 C8 Si81 C812 165.32(18)
Si81 C8 Si82 C823 -69.7(3)
Ga8 C8 Si82 C823 160.8(2)
Si81 C8 Si82 C822 51.5(2)
Ga8 C8 Si82 C822 -78.1(2)
Si81 C8 Si82 C821 171.35(18)
Ga8 C8 Si82 C821 41.8(2)
C1 Ga1 O1 C11 167.94(16)
N76 Ga1 O1 C11 -82.08(16)
Ga2 Ga1 O1 C11 5.38(15)
N75 Ga2 O2 C11 103.55(18)
C2 Ga2 O2 C11 -140.10(18)
Ga1 Ga2 O2 C11 12.85(16)
Ga2 O2 C11 O1 -12.9(3)
Ga2 O2 C11 C12 167.00(15)
Ga1 O1 C11 O2 3.5(3)
Ga1 O1 C11 C12 -176.44(15)
O2 C11 C12 C17 -169.0(2)
O1 C11 C12 C17 10.9(3)
O2 C11 C12 C13 8.4(3)
O1 C11 C12 C13 -171.7(2)
C17 C12 C13 C14 -1.9(4)
C11 C12 C13 C14 -179.3(2)
C12 C13 C14 C15 0.7(4)
C13 C14 C15 N15 -178.6(2)
C13 C14 C15 N16 1.4(4)
N16 C15 N15 Ga6 6.3(3)
C14 C15 N15 Ga6 -173.66(18)
C6 Ga6 N15 C15 164.2(2)
O6 Ga6 N15 C15 -83.6(2)
Ga5 Ga6 N15 C15 1.9(2)
N15 C15 N16 C17 177.8(2)
C14 C15 N16 C17 -2.2(3)
N15 C15 N16 Ga5 -12.8(3)
C14 C15 N16 Ga5 167.24(17)
C5 Ga5 N16 C17 22.69(19)
O5 Ga5 N16 C17 -88.71(17)
Ga6 Ga5 N16 C17 -179.61(17)
C5 Ga5 N16 C15 -146.48(17)
O5 Ga5 N16 C15 102.13(16)
Ga6 Ga5 N16 C15 11.22(16)
C15 N16 C17 C12 1.0(3)
Ga5 N16 C17 C12 -168.14(17)
C13 C12 C17 N16 1.1(3)
C11 C12 C17 N16 178.6(2)
C3 Ga3 O3 C31 168.92(17)
N56 Ga3 O3 C31 -81.54(17)
Ga4 Ga3 O3 C31 5.64(17)
N55 Ga4 O4 C31 97.9(2)
C4 Ga4 O4 C31 -146.6(2)
Ga3 Ga4 O4 C31 7.18(19)
Ga4 O4 C31 O3 -5.0(3)
Ga4 O4 C31 C32 174.43(17)
Ga3 O3 C31 O4 -1.6(3)
Ga3 O3 C31 C32 178.99(17)
O4 C31 C32 C37 -168.7(2)
O3 C31 C32 C37 10.8(4)
O4 C31 C32 C33 10.6(4)
O3 C31 C32 C33 -170.0(3)
C37 C32 C33 C34 -1.8(4)
C31 C32 C33 C34 179.0(3)
C32 C33 C34 C35 2.4(5)
C33 C34 C35 N35 178.8(3)
C33 C34 C35 N36 -1.1(4)
N36 C35 N35 Ga8 4.4(4)
C34 C35 N35 Ga8 -175.6(2)
C8 Ga8 N35 C35 167.1(2)
O8 Ga8 N35 C35 -81.5(2)
Ga7 Ga8 N35 C35 3.9(2)
N35 C35 N36 C37 179.3(2)
C34 C35 N36 C37 -0.8(4)
N35 C35 N36 Ga7 -12.2(3)
C34 C35 N36 Ga7 167.7(2)
C7 Ga7 N36 C37 23.0(2)
O7 Ga7 N36 C37 -89.41(19)
Ga8 Ga7 N36 C37 -179.81(18)
C7 Ga7 N36 C35 -145.33(18)
O7 Ga7 N36 C35 102.26(18)
Ga8 Ga7 N36 C35 11.86(18)
C35 N36 C37 C32 1.4(4)
Ga7 N36 C37 C32 -166.8(2)
C33 C32 C37 N36 -0.2(4)
C31 C32 C37 N36 179.1(2)
C5 Ga5 O5 C51 163.87(17)
N16 Ga5 O5 C51 -86.03(17)
Ga6 Ga5 O5 C51 1.82(17)
C6 Ga6 O6 C51 -149.3(2)
N15 Ga6 O6 C51 97.7(2)
Ga5 Ga6 O6 C51 7.66(18)
Ga6 O6 C51 O5 -8.9(3)
Ga6 O6 C51 C52 170.41(17)
Ga5 O5 C51 O6 3.9(3)
Ga5 O5 C51 C52 -175.40(17)
O6 C51 C52 C57 -172.5(2)
O5 C51 C52 C57 6.8(4)
O6 C51 C52 C53 5.5(4)
O5 C51 C52 C53 -175.2(3)
C57 C52 C53 C54 -0.6(4)
C51 C52 C53 C54 -178.6(3)
C52 C53 C54 C55 0.7(5)
C53 C54 C55 N55 179.9(3)
C53 C54 C55 N56 0.0(4)
N56 C55 N55 Ga4 2.8(4)
C54 C55 N55 Ga4 -177.1(2)
C4 Ga4 N55 C55 166.7(2)
O4 Ga4 N55 C55 -81.3(2)
Ga3 Ga4 N55 C55 5.3(2)
N55 C55 N56 C57 179.4(2)
C54 C55 N56 C57 -0.7(4)
N55 C55 N56 Ga3 -11.4(3)
C54 C55 N56 Ga3 168.5(2)
C3 Ga3 N56 C57 22.4(2)
O3 Ga3 N56 C57 -89.22(18)
Ga4 Ga3 N56 C57 -179.10(18)
C3 Ga3 N56 C55 -146.50(18)
O3 Ga3 N56 C55 101.83(18)
Ga4 Ga3 N56 C55 11.95(18)
C55 N56 C57 C52 0.8(4)
Ga3 N56 C57 C52 -168.02(19)
C53 C52 C57 N56 -0.2(4)
C51 C52 C57 N56 177.9(2)
C7 Ga7 O7 C71 165.12(17)
N36 Ga7 O7 C71 -85.10(17)
Ga8 Ga7 O7 C71 2.38(16)
N35 Ga8 O8 C71 102.69(19)
C8 Ga8 O8 C71 -142.46(19)
Ga7 Ga8 O8 C71 12.54(18)
Ga8 O8 C71 O7 -14.9(3)
Ga8 O8 C71 C72 164.52(16)
Ga7 O7 C71 O8 7.1(3)
Ga7 O7 C71 C72 -172.38(16)
O8 C71 C72 C77 -177.4(2)
O7 C71 C72 C77 2.1(4)
O8 C71 C72 C73 2.7(4)
O7 C71 C72 C73 -177.8(2)
C77 C72 C73 C74 0.4(4)
C71 C72 C73 C74 -179.7(3)
C72 C73 C74 C75 -1.0(4)
C73 C74 C75 N75 -177.6(3)
C73 C74 C75 N76 0.9(4)
N76 C75 N75 Ga2 -1.5(3)
C74 C75 N75 Ga2 176.9(2)
C2 Ga2 N75 C75 171.0(2)
O2 Ga2 N75 C75 -77.3(2)
Ga1 Ga2 N75 C75 8.4(2)
N75 C75 N76 C77 178.4(2)
C74 C75 N76 C77 -0.2(3)
N75 C75 N76 Ga1 -8.3(3)
C74 C75 N76 Ga1 173.11(18)
C1 Ga1 N76 C77 25.44(19)
O1 Ga1 N76 C77 -85.02(18)
Ga2 Ga1 N76 C77 -175.64(17)
C1 Ga1 N76 C75 -147.69(17)
O1 Ga1 N76 C75 101.85(17)
Ga2 Ga1 N76 C75 11.23(16)
C75 N76 C77 C72 -0.4(3)
Ga1 N76 C77 C72 -173.45(18)
C73 C72 C77 N76 0.3(4)
C71 C72 C77 N76 -179.6(2)
C94 O9 C91 C92 21.7(19)
O9 C91 C92 C93 -15(2)
C91 C92 C93 C94 0.7(19)
C91 O9 C94 C93 -22(2)
C92 C93 C94 O9 13(2)
C9D O9A C9A C9B -16(3)
O9A C9A C9B C9C 14(3)
C9A C9B C9C C9D -4(2)
C9A O9A C9D C9C 13(3)
C9B C9C C9D O9A -5(3)
